data_1517767
loop_
_publ_author_name
'Lars Orzechowski'
'Joachim Roll'

_publ_section_title
;
 Synthesis and Crystal Structure of [Cp3Zr3(u2-O2CH)3(u2-OH)3(u3-O)]2
 [CpZr(O2CH)5] and [Cp3Zr3(u2-O2CH)3(u2-OH)3(u3-O)] [B(C6F5)4]
;
_journal_name_full
;
Inorganica Chimica Acta
;
_journal_page_first 192
_journal_page_last 196
_journal_volume 404
_journal_year 2013
_chemical_formula_moiety
;
2(C18 H21 O10 Zr3), C10 H10 O10 Zr, 2(C4 H8 O)
;
_chemical_formula_sum 'C54 H68 O32 Zr7'
_chemical_formula_weight 1867.62
_space_group_IT_number 4
_symmetry_cell_setting monoclinic
_symmetry_space_group_name_Hall 'P 2yb'
_symmetry_space_group_name_H-M 'P 1 21 1'
_atom_sites_solution_hydrogens geom
_atom_sites_solution_primary direct
_atom_sites_solution_secondary difmap
_cell_angle_alpha 90.00
_cell_angle_beta 99.532(2)
_cell_angle_gamma 90.00
_cell_formula_units_Z 2
_cell_length_a 11.1666(6)
_cell_length_b 25.6460(12)
_cell_length_c 11.1679(6)
_cell_measurement_reflns_used 9927
_cell_measurement_temperature 100(1)
_cell_measurement_theta_max 52.4
_cell_measurement_theta_min 2.4
_cell_volume 3154.1(3)
_computing_cell_refinement 'BRUKER D8 KAPPA APEX 2 Vers. 3.0-2009'
_computing_data_collection 'BRUKER D8 KAPPA APEX 2 Vers. 3.0-2009'
_computing_data_reduction 'BRUKER D8 KAPPA APEX 2 Vers. 3.0-2009'
_computing_molecular_graphics 'BRUKER AXS SHELXTL (c) 2008 / Vers. 2008/4'
_computing_publication_material 'BRUKER AXS SHELXTL (c) 2008 / Vers. 2008/4'
_computing_structure_refinement 'BRUKER AXS SHELXTL (c) 2008 / Vers. 2008/4'
_computing_structure_solution 'BRUKER D8 KAPPA APEX 2 Vers. 3.0-2009'
_diffrn_ambient_temperature 101(2)
_diffrn_detector_area_resol_mean 512
_diffrn_measured_fraction_theta_full 0.989
_diffrn_measured_fraction_theta_max 0.989
_diffrn_measurement_device_type
; 
 Bruker D8 KAPPA series II with APEX II area detector system
;
_diffrn_measurement_method
;
 Data collection strategy APEX 2/COSMO
;
_diffrn_radiation_monochromator 'Triumph graphite'
_diffrn_radiation_source 'fine-focus sealed tube'
_diffrn_radiation_type MoK\a
_diffrn_radiation_wavelength 0.71073
_diffrn_reflns_av_R_equivalents 0.0254
_diffrn_reflns_av_sigmaI/netI 0.0277
_diffrn_reflns_limit_h_max 13
_diffrn_reflns_limit_h_min -13
_diffrn_reflns_limit_k_max 31
_diffrn_reflns_limit_k_min -31
_diffrn_reflns_limit_l_max 12
_diffrn_reflns_limit_l_min -13
_diffrn_reflns_number 39966
_diffrn_reflns_theta_full 26.40
_diffrn_reflns_theta_max 26.40
_diffrn_reflns_theta_min 0.79
_exptl_absorpt_coefficient_mu 1.204
_exptl_absorpt_correction_T_max 0.7454
_exptl_absorpt_correction_T_min 0.6435
_exptl_absorpt_correction_type multi-scan
_exptl_absorpt_process_details
; 
 BRUKER AXS SMART APEX 2 Vers. 3.0-2009
 R.H. Blessing, Acta Cryst. (1995) A51 33-38 
;
_exptl_crystal_colour colourless
_exptl_crystal_density_diffrn 1.967
_exptl_crystal_density_method 'not measured'
_exptl_crystal_description tablet
_exptl_crystal_F_000 1856
_exptl_crystal_size_max 0.25
_exptl_crystal_size_mid 0.17
_exptl_crystal_size_min 0.03
_refine_diff_density_max 0.554
_refine_diff_density_min -0.284
_refine_diff_density_rms 0.065
_refine_ls_abs_structure_details 'Flack H D (1983), Acta Cryst. A39, 876-881'
_refine_ls_extinction_method none
_refine_ls_goodness_of_fit_ref 1.054
_refine_ls_hydrogen_treatment mixed
_refine_ls_matrix_type full
_refine_ls_number_parameters 860
_refine_ls_number_reflns 12418
_refine_ls_number_restraints 178
_refine_ls_restrained_S_all 1.051
_refine_ls_R_factor_all 0.0197
_refine_ls_R_factor_gt 0.0191
_refine_ls_shift/su_max 0.012
_refine_ls_shift/su_mean 0.000
_refine_ls_structure_factor_coef Fsqd
_refine_ls_weighting_details 'calc w=1/[\s^2^(Fo^2^)+(0.0210P)^2^+0.3728P] where P=(Fo^2^+2Fc^2^)/3'
_refine_ls_weighting_scheme calc
_refine_ls_wR_factor_gt 0.0415
_refine_ls_wR_factor_ref 0.0417
_reflns_number_gt 12252
_reflns_number_total 12418
_reflns_threshold_expression >2sigma(I)
_cod_data_source_file ICA-2013-404-192-196-1.cif
_cod_data_source_block lo_21
_cod_original_sg_symbol_H-M 'P 21'
_cod_database_code 1517767

loop_
_symmetry_equiv_pos_as_xyz
'x, y, z'
'-x, y+1/2, -z'

loop_
_atom_site_label
_atom_site_type_symbol
_atom_site_fract_x
_atom_site_fract_y
_atom_site_fract_z
_atom_site_U_iso_or_equiv
_atom_site_adp_type
_atom_site_occupancy
_atom_site_symmetry_multiplicity
_atom_site_calc_flag
_atom_site_refinement_flags
Zr1 Zr 0.45150(5) 0.176602(19) 0.25537(5) 0.01062(10) Uani 1 1 d .
Zr2 Zr 0.21776(5) 0.178700(19) 0.02381(5) 0.01067(10) Uani 1 1 d .
Zr3 Zr 0.18882(4) 0.118754(12) 0.28300(4) 0.01134(8) Uani 1 1 d .
Zr4 Zr 0.27907(4) 0.547622(11) 0.24328(4) 0.00899(8) Uani 1 1 d .
Zr5 Zr 0.31447(4) 0.492875(16) -0.02095(4) 0.00960(9) Uani 1 1 d .
Zr6 Zr 0.54237(4) 0.490857(16) 0.21399(4) 0.00919(9) Uani 1 1 d .
Zr7 Zr 0.11372(4) 0.336163(13) 0.39381(3) 0.01187(7) Uani 1 1 d .
O1 O 0.3434(3) 0.22803(10) 0.1343(3) 0.0140(7) Uani 1 1 d D
H01 H 0.341(4) 0.2585(7) 0.135(4) 0.017 Uiso 1 1 d D
O2 O 0.1045(3) 0.17353(13) 0.1570(3) 0.0135(7) Uani 1 1 d D
H02 H 0.040(2) 0.1868(16) 0.147(4) 0.016 Uiso 1 1 d D
O3 O 0.3190(3) 0.17129(14) 0.3683(3) 0.0154(8) Uani 1 1 d D
H03 H 0.320(5) 0.1880(17) 0.428(3) 0.018 Uiso 1 1 d D
O4 O 0.4068(3) 0.49215(14) 0.3249(3) 0.0107(8) Uani 1 1 d D
H04 H 0.381(4) 0.4745(16) 0.372(3) 0.013 Uiso 1 1 d D
O5 O 0.1979(3) 0.49365(15) 0.1111(3) 0.0106(8) Uani 1 1 d D
H05 H 0.134(3) 0.4826(18) 0.113(5) 0.013 Uiso 1 1 d D
O6 O 0.4345(2) 0.44120(9) 0.0876(3) 0.0095(6) Uani 1 1 d D
H06 H 0.423(4) 0.4115(8) 0.099(4) 0.011 Uiso 1 1 d D
O7 O 0.3104(3) 0.13241(8) 0.1627(3) 0.0102(6) Uani 1 1 d .
O8 O 0.4027(2) 0.53721(9) 0.1235(2) 0.0094(6) Uani 1 1 d .
O11 O 0.1378(3) 0.10196(12) -0.0339(3) 0.0165(7) Uani 1 1 d U
O12 O 0.1240(3) 0.05983(12) 0.1403(3) 0.0154(7) Uani 1 1 d U
O21 O 0.5072(3) 0.09854(13) 0.3323(3) 0.0159(7) Uani 1 1 d U
O22 O 0.3295(3) 0.05859(12) 0.3457(3) 0.0157(7) Uani 1 1 d U
O31 O 0.5319(3) 0.15183(13) 0.0973(3) 0.0145(7) Uani 1 1 d U
O32 O 0.3754(3) 0.15386(12) -0.0582(3) 0.0146(7) Uani 1 1 d U
O41 O 0.2146(3) 0.60754(11) 0.1056(3) 0.0155(7) Uani 1 1 d U
O42 O 0.2325(3) 0.56921(12) -0.0720(3) 0.0147(7) Uani 1 1 d U
O51 O 0.4193(3) 0.60601(11) 0.3131(3) 0.0144(7) Uani 1 1 d U
O52 O 0.5955(3) 0.56617(12) 0.2986(3) 0.0118(7) Uani 1 1 d U
O61 O 0.4721(3) 0.51867(13) -0.0967(3) 0.0160(7) Uani 1 1 d U
O62 O 0.6258(3) 0.51850(12) 0.0608(3) 0.0149(7) Uani 1 1 d U
O71 O 0.2568(3) 0.38936(13) 0.4565(3) 0.0180(8) Uani 1 1 d U
O72 O 0.4260(3) 0.43356(13) 0.5237(3) 0.0159(7) Uani 1 1 d U
O81 O 0.0195(3) 0.27989(13) 0.2733(3) 0.0182(7) Uani 1 1 d U
O82 O -0.1016(3) 0.22779(13) 0.1532(3) 0.0183(8) Uani 1 1 d U
O91 O 0.0525(3) 0.39305(12) 0.2587(3) 0.0174(7) Uani 1 1 d U
O92 O -0.0024(3) 0.43808(13) 0.0885(3) 0.0163(7) Uani 1 1 d U
O101 O 0.2370(3) 0.32286(8) 0.2611(3) 0.0160(6) Uani 1 1 d U
O102 O 0.3640(3) 0.34278(9) 0.1358(3) 0.0160(5) Uani 1 1 d U
O111 O 0.2269(3) 0.27691(13) 0.4756(3) 0.0197(8) Uani 1 1 d U
O112 O 0.3377(3) 0.21720(13) 0.5868(3) 0.0186(8) Uani 1 1 d U
C1 C 0.1187(4) 0.06242(17) 0.0276(4) 0.0167(9) Uani 1 1 d U
H1 H 0.0980 0.0311 -0.0166 0.020 Uiso 1 1 calc R
C2 C 0.4416(4) 0.06007(17) 0.3520(4) 0.0176(10) Uani 1 1 d U
H2 H 0.4835 0.0284 0.3743 0.021 Uiso 1 1 calc R
C3 C 0.4814(4) 0.14286(15) -0.0095(4) 0.0145(9) Uani 1 1 d U
H3 H 0.5296 0.1255 -0.0597 0.017 Uiso 1 1 calc R
C4 C 0.2113(4) 0.60725(17) -0.0091(4) 0.0140(9) Uani 1 1 d U
H4 H 0.1907 0.6391 -0.0508 0.017 Uiso 1 1 calc R
C5 C 0.5327(4) 0.60515(18) 0.3177(4) 0.0160(9) Uani 1 1 d U
H5 H 0.5750 0.6370 0.3375 0.019 Uiso 1 1 calc R
C6 C 0.5776(4) 0.52988(15) -0.0449(4) 0.0164(9) Uani 1 1 d U
H6 H 0.6262 0.5492 -0.0915 0.020 Uiso 1 1 calc R
C7 C 0.3563(5) 0.39609(19) 0.5269(4) 0.0147(10) Uani 1 1 d U
H7 H 0.3797 0.3704 0.5874 0.018 Uiso 1 1 calc R
C8 C -0.0822(5) 0.2675(2) 0.2124(5) 0.0205(11) Uani 1 1 d U
H8 H -0.1480 0.2909 0.2130 0.025 Uiso 1 1 calc R
C9 C -0.0059(4) 0.3995(2) 0.1522(5) 0.0161(10) Uani 1 1 d U
H9 H -0.0572 0.3717 0.1188 0.019 Uiso 1 1 calc R
C10 C 0.2953(4) 0.35483(12) 0.2085(4) 0.0151(8) Uani 1 1 d U
H10 H 0.2864 0.3908 0.2253 0.018 Uiso 1 1 calc R
C110 C 0.2892(5) 0.26003(19) 0.5731(5) 0.0160(10) Uani 1 1 d U
H110 H 0.2990 0.2826 0.6415 0.019 Uiso 1 1 calc R
C11 C 0.5798(4) 0.2097(2) 0.4478(4) 0.0197(10) Uani 1 1 d U
H11 H 0.5653 0.1953 0.5225 0.024 Uiso 1 1 calc R
C12 C 0.6620(4) 0.19069(18) 0.3760(5) 0.0212(10) Uani 1 1 d U
H12 H 0.7128 0.1610 0.3936 0.025 Uiso 1 1 calc R
C13 C 0.6562(5) 0.2225(2) 0.2753(5) 0.0248(11) Uani 1 1 d U
H13 H 0.7020 0.2184 0.2114 0.030 Uiso 1 1 calc R
C14 C 0.5716(4) 0.26168(17) 0.2839(4) 0.0186(10) Uani 1 1 d U
H14 H 0.5505 0.2892 0.2273 0.022 Uiso 1 1 calc R
C15 C 0.5231(4) 0.25351(19) 0.3902(5) 0.0194(10) Uani 1 1 d U
H15 H 0.4625 0.2741 0.4181 0.023 Uiso 1 1 calc R
C21 C 0.0656(6) 0.2494(2) -0.0565(5) 0.0379(14) Uani 1 1 d U
H21 H 0.0184 0.2644 -0.0020 0.045 Uiso 1 1 calc R
C22 C 0.0360(5) 0.2060(2) -0.1285(5) 0.0366(13) Uani 1 1 d U
H22 H -0.0361 0.1860 -0.1321 0.044 Uiso 1 1 calc R
C23 C 0.1253(6) 0.1967(2) -0.1926(5) 0.0311(12) Uani 1 1 d U
H23 H 0.1271 0.1692 -0.2492 0.037 Uiso 1 1 calc R
C24 C 0.2140(5) 0.2340(3) -0.1622(6) 0.0317(13) Uani 1 1 d U
H24 H 0.2881 0.2367 -0.1932 0.038 Uiso 1 1 calc R
C25 C 0.1751(6) 0.2665(2) -0.0784(5) 0.0324(13) Uani 1 1 d U
H25 H 0.2177 0.2961 -0.0419 0.039 Uiso 1 1 calc R
C31 C 0.0937(5) 0.1450(2) 0.4661(5) 0.0290(12) Uani 1 1 d U
H31 H 0.1206 0.1761 0.5084 0.035 Uiso 1 1 calc R
C32 C -0.0009(5) 0.1413(2) 0.3702(5) 0.0325(12) Uani 1 1 d U
H32 H -0.0496 0.1694 0.3347 0.039 Uiso 1 1 calc R
C33 C -0.0130(4) 0.0898(2) 0.3345(5) 0.0273(12) Uani 1 1 d U
H33 H -0.0716 0.0762 0.2706 0.033 Uiso 1 1 calc R
C34 C 0.0751(5) 0.06147(16) 0.4083(5) 0.0243(10) Uani 1 1 d U
H34 H 0.0879 0.0249 0.4042 0.029 Uiso 1 1 calc R
C35 C 0.1426(5) 0.0961(2) 0.4905(5) 0.0272(12) Uani 1 1 d U
H35 H 0.2095 0.0875 0.5514 0.033 Uiso 1 1 calc R
C41 C 0.1846(5) 0.51780(19) 0.4243(5) 0.0180(10) Uani 1 1 d U
H41 H 0.2135 0.4865 0.4644 0.022 Uiso 1 1 calc R
C42 C 0.2305(5) 0.5685(2) 0.4512(5) 0.0210(11) Uani 1 1 d U
H42 H 0.2961 0.5773 0.5134 0.025 Uiso 1 1 calc R
C43 C 0.1630(4) 0.60356(16) 0.3706(4) 0.0175(9) Uani 1 1 d U
H43 H 0.1745 0.6402 0.3684 0.021 Uiso 1 1 calc R
C44 C 0.0758(5) 0.5748(2) 0.2941(5) 0.0183(10) Uani 1 1 d U
H44 H 0.0177 0.5886 0.2302 0.022 Uiso 1 1 calc R
C45 C 0.0881(4) 0.52249(19) 0.3269(5) 0.0180(11) Uani 1 1 d U
H45 H 0.0394 0.4947 0.2896 0.022 Uiso 1 1 calc R
C51 C 0.2108(4) 0.47895(18) -0.2381(4) 0.0208(10) Uani 1 1 d U
H51 H 0.2003 0.5082 -0.2910 0.025 Uiso 1 1 calc R
C52 C 0.3101(5) 0.44532(19) -0.2219(4) 0.0203(10) Uani 1 1 d U
H52 H 0.3790 0.4480 -0.2613 0.024 Uiso 1 1 calc R
C53 C 0.2914(4) 0.40663(18) -0.1376(4) 0.0182(10) Uani 1 1 d U
H53 H 0.3447 0.3786 -0.1106 0.022 Uiso 1 1 calc R
C54 C 0.1795(5) 0.4169(2) -0.1004(5) 0.0215(11) Uani 1 1 d U
H54 H 0.1439 0.3971 -0.0437 0.026 Uiso 1 1 calc R
C55 C 0.1287(4) 0.4625(2) -0.1632(4) 0.0186(10) Uani 1 1 d U
H55 H 0.0537 0.4785 -0.1557 0.022 Uiso 1 1 calc R
C61 C 0.7522(5) 0.47532(19) 0.3341(5) 0.0233(11) Uani 1 1 d U
H61 H 0.8031 0.5047 0.3549 0.028 Uiso 1 1 calc R
C62 C 0.7456(4) 0.4455(2) 0.2292(5) 0.0217(11) Uani 1 1 d U
H62 H 0.7915 0.4511 0.1659 0.026 Uiso 1 1 calc R
C63 C 0.6603(5) 0.40568(19) 0.2322(4) 0.0208(10) Uani 1 1 d U
H63 H 0.6376 0.3797 0.1720 0.025 Uiso 1 1 calc R
C64 C 0.6148(5) 0.4115(2) 0.3415(5) 0.0206(10) Uani 1 1 d U
H64 H 0.5557 0.3898 0.3686 0.025 Uiso 1 1 calc R
C65 C 0.6707(5) 0.4543(2) 0.4032(5) 0.0224(10) Uani 1 1 d U
H65 H 0.6560 0.4671 0.4793 0.027 Uiso 1 1 calc R
C71 C -0.0004(4) 0.39461(13) 0.5128(4) 0.0254(8) Uani 1 1 d U
H71 H 0.0097 0.4309 0.5010 0.031 Uiso 1 1 calc R
C72 C -0.0876(4) 0.3629(2) 0.4459(4) 0.0220(10) Uani 1 1 d U
H72 H -0.1475 0.3737 0.3800 0.026 Uiso 1 1 calc R
C73 C -0.0715(4) 0.3118(2) 0.4927(4) 0.0236(10) Uani 1 1 d U
H73 H -0.1189 0.2822 0.4643 0.028 Uiso 1 1 calc R
C74 C 0.0264(4) 0.3126(2) 0.5884(4) 0.0227(10) Uani 1 1 d U
H74 H 0.0580 0.2837 0.6368 0.027 Uiso 1 1 calc R
C75 C 0.0693(5) 0.3639(2) 0.5996(4) 0.0283(11) Uani 1 1 d U
H75 H 0.1356 0.3758 0.6576 0.034 Uiso 1 1 calc R
O001 O 0.7764(3) 0.36956(13) 0.9168(3) 0.0353(8) Uani 1 1 d U
C001 C 0.8515(5) 0.3662(2) 0.8263(5) 0.0392(12) Uani 1 1 d U
H00A H 0.8524 0.3301 0.7952 0.047 Uiso 1 1 calc R
H00B H 0.9358 0.3764 0.8604 0.047 Uiso 1 1 calc R
C002 C 0.7987(5) 0.40347(18) 0.7238(5) 0.0421(11) Uani 1 1 d U
H00C H 0.8590 0.4304 0.7110 0.051 Uiso 1 1 calc R
H00D H 0.7735 0.3842 0.6469 0.051 Uiso 1 1 calc R
C003 C 0.6926(5) 0.4275(2) 0.7660(5) 0.0430(13) Uani 1 1 d U
H00E H 0.6892 0.4654 0.7497 0.052 Uiso 1 1 calc R
H00F H 0.6160 0.4113 0.7257 0.052 Uiso 1 1 calc R
C004 C 0.7135(6) 0.4169(2) 0.8975(5) 0.0465(14) Uani 1 1 d U
H00G H 0.7618 0.4454 0.9417 0.056 Uiso 1 1 calc R
H00H H 0.6350 0.4145 0.9274 0.056 Uiso 1 1 calc R
O011 O 0.4944(3) 0.30266(18) 0.8045(3) 0.0482(11) Uani 1 1 d U
C011 C 0.5817(5) 0.28539(19) 0.7298(5) 0.0324(11) Uani 1 1 d U
H01A H 0.6419 0.3131 0.7227 0.039 Uiso 1 1 calc R
H01B H 0.5405 0.2757 0.6474 0.039 Uiso 1 1 calc R
C012 C 0.6418(5) 0.2388(2) 0.7958(6) 0.0489(14) Uani 1 1 d U
H01C H 0.5911 0.2071 0.7787 0.059 Uiso 1 1 calc R
H01D H 0.7227 0.2323 0.7736 0.059 Uiso 1 1 calc R
C013 C 0.6520(5) 0.2548(2) 0.9251(5) 0.0503(15) Uani 1 1 d U
H01E H 0.6519 0.2241 0.9787 0.060 Uiso 1 1 calc R
H01F H 0.7271 0.2752 0.9514 0.060 Uiso 1 1 calc R
C014 C 0.5423(5) 0.2876(2) 0.9269(5) 0.0496(12) Uani 1 1 d U
H01G H 0.4806 0.2676 0.9620 0.060 Uiso 1 1 calc R
H01H H 0.5640 0.3190 0.9775 0.060 Uiso 1 1 calc R

loop_
_atom_site_aniso_label
_atom_site_aniso_U_11
_atom_site_aniso_U_22
_atom_site_aniso_U_33
_atom_site_aniso_U_23
_atom_site_aniso_U_13
_atom_site_aniso_U_12
Zr1 0.0109(2) 0.0100(2) 0.0114(2) 0.0002(2) 0.00338(18) -0.0008(2)
Zr2 0.0122(2) 0.0101(2) 0.0102(2) 0.0005(2) 0.00327(18) 0.0003(2)
Zr3 0.0123(2) 0.01117(16) 0.0112(2) 0.0008(2) 0.00388(15) -0.0017(2)
Zr4 0.0096(2) 0.00845(15) 0.0090(2) -0.00168(19) 0.00172(15) 0.00050(19)
Zr5 0.0103(2) 0.0106(2) 0.0081(2) -0.0006(2) 0.00214(16) -0.0004(2)
Zr6 0.0085(2) 0.0098(2) 0.0096(2) -0.0004(2) 0.00233(16) 0.0001(2)
Zr7 0.0131(2) 0.01001(13) 0.0128(2) 0.00012(15) 0.00292(12) 0.00027(14)
O1 0.0199(19) 0.0085(12) 0.0155(18) 0.0020(12) 0.0082(14) 0.0020(12)
O2 0.0147(17) 0.0058(15) 0.0218(18) 0.0038(13) 0.0085(15) 0.0011(13)
O3 0.0246(19) 0.0130(17) 0.0105(17) -0.0019(13) 0.0084(14) -0.0011(14)
O4 0.0088(18) 0.0147(17) 0.0087(18) 0.0053(14) 0.0015(14) -0.0013(14)
O5 0.0094(17) 0.0167(18) 0.0061(16) 0.0002(14) 0.0028(13) -0.0037(14)
O6 0.0105(16) 0.0070(12) 0.0103(16) -0.0022(11) -0.0008(12) -0.0012(11)
O7 0.0166(18) 0.0068(12) 0.0075(17) 0.0016(12) 0.0027(12) 0.0000(12)
O8 0.0119(16) 0.0086(12) 0.0082(17) 0.0007(11) 0.0032(11) 0.0010(11)
O11 0.0215(18) 0.0123(16) 0.0163(17) -0.0008(13) 0.0044(14) -0.0007(13)
O12 0.0181(17) 0.0148(17) 0.0133(16) -0.0013(13) 0.0021(14) -0.0012(13)
O21 0.0152(17) 0.0131(16) 0.0197(18) 0.0029(14) 0.0039(14) 0.0024(13)
O22 0.0167(16) 0.0127(16) 0.0173(17) 0.0012(13) 0.0011(13) -0.0032(12)
O31 0.0165(17) 0.0142(17) 0.0145(17) 0.0006(14) 0.0072(14) -0.0005(14)
O32 0.0152(16) 0.0092(15) 0.0194(18) 0.0028(14) 0.0034(13) 0.0032(13)
O41 0.0196(17) 0.0110(16) 0.0169(16) -0.0002(13) 0.0063(14) 0.0014(13)
O42 0.0159(17) 0.0143(17) 0.0134(17) 0.0003(13) 0.0008(13) -0.0006(13)
O51 0.0151(16) 0.0119(16) 0.0156(17) -0.0032(13) 0.0011(14) -0.0003(13)
O52 0.0102(15) 0.0128(16) 0.0109(16) -0.0035(12) -0.0026(12) -0.0009(12)
O61 0.0171(17) 0.0216(18) 0.0101(16) 0.0016(14) 0.0049(13) 0.0009(14)
O62 0.0098(16) 0.0164(16) 0.0199(17) -0.0006(14) 0.0063(12) -0.0008(13)
O71 0.0138(17) 0.0230(19) 0.0175(18) -0.0016(13) 0.0037(13) -0.0008(13)
O72 0.0148(17) 0.0198(17) 0.0119(16) 0.0032(13) -0.0017(13) -0.0034(13)
O81 0.0146(17) 0.0214(18) 0.0190(18) -0.0069(14) 0.0038(13) -0.0050(13)
O82 0.0149(17) 0.0139(17) 0.0270(19) -0.0042(13) 0.0057(14) -0.0047(13)
O91 0.0184(17) 0.0149(16) 0.0179(17) 0.0011(13) 0.0000(14) 0.0033(13)
O92 0.0135(16) 0.0238(17) 0.0114(15) 0.0051(13) 0.0016(13) -0.0025(14)
O101 0.0153(17) 0.0142(12) 0.0194(19) -0.0009(12) 0.0055(11) -0.0009(13)
O102 0.0164(16) 0.0156(12) 0.0173(15) -0.0004(12) 0.0062(10) -0.0020(12)
O111 0.0204(18) 0.0220(18) 0.0161(17) 0.0064(14) 0.0015(14) 0.0055(14)
O112 0.0222(17) 0.0150(16) 0.0186(17) 0.0003(12) 0.0033(13) 0.0075(13)
C1 0.016(2) 0.015(2) 0.018(2) -0.0054(17) 0.0013(18) -0.0001(18)
C2 0.021(2) 0.014(2) 0.017(2) 0.0040(18) 0.000(2) 0.0007(18)
C3 0.017(2) 0.0101(17) 0.020(2) -0.0024(17) 0.0128(16) -0.0020(17)
C4 0.009(2) 0.011(2) 0.020(2) 0.0025(17) -0.0014(19) -0.0005(17)
C5 0.019(2) 0.016(2) 0.013(2) 0.0004(18) 0.0021(18) -0.0029(17)
C6 0.016(2) 0.0125(18) 0.023(2) -0.0037(17) 0.0102(17) -0.0035(17)
C7 0.022(2) 0.014(2) 0.009(2) 0.0010(17) 0.0063(18) 0.0016(18)
C8 0.024(3) 0.014(2) 0.025(3) -0.0021(18) 0.009(2) 0.0042(19)
C9 0.006(2) 0.017(2) 0.025(3) -0.0020(19) 0.0043(19) -0.0035(18)
C10 0.015(2) 0.0098(15) 0.021(3) -0.0003(17) 0.0040(16) 0.0048(17)
C110 0.017(2) 0.012(2) 0.021(2) -0.0014(18) 0.0088(19) -0.0074(18)
C11 0.018(3) 0.031(3) 0.010(2) -0.0015(18) 0.0018(17) -0.014(2)
C12 0.009(2) 0.019(2) 0.033(3) 0.0002(18) -0.0041(19) -0.0001(17)
C13 0.015(3) 0.038(3) 0.024(3) -0.011(2) 0.011(2) -0.008(2)
C14 0.024(3) 0.008(2) 0.023(2) 0.0012(17) 0.0033(19) -0.0067(17)
C15 0.014(3) 0.017(2) 0.028(3) -0.0102(19) 0.004(2) -0.0010(18)
C21 0.054(4) 0.036(3) 0.029(3) 0.027(2) 0.023(3) 0.037(3)
C22 0.018(2) 0.037(3) 0.048(4) 0.033(2) -0.012(2) -0.005(2)
C23 0.050(3) 0.029(3) 0.009(2) -0.0008(19) -0.011(2) 0.008(2)
C24 0.027(3) 0.046(3) 0.023(3) 0.024(2) 0.006(2) 0.001(2)
C25 0.051(3) 0.018(2) 0.021(3) 0.0104(18) -0.017(2) -0.006(2)
C31 0.030(3) 0.032(2) 0.032(3) -0.013(2) 0.026(2) -0.020(2)
C32 0.025(3) 0.041(3) 0.037(3) 0.021(2) 0.021(2) 0.015(2)
C33 0.008(2) 0.061(3) 0.014(3) -0.005(2) 0.0044(18) -0.017(2)
C34 0.032(3) 0.0183(18) 0.028(3) 0.0052(18) 0.021(2) -0.0039(18)
C35 0.016(3) 0.055(3) 0.011(3) 0.013(2) 0.0009(19) -0.003(2)
C41 0.023(3) 0.014(2) 0.021(2) 0.0012(18) 0.0157(18) 0.0027(18)
C42 0.016(3) 0.033(3) 0.014(3) -0.003(2) 0.0034(18) -0.002(2)
C43 0.019(2) 0.0136(18) 0.022(3) -0.0047(15) 0.0089(18) 0.0037(16)
C44 0.016(2) 0.021(2) 0.021(3) -0.002(2) 0.0108(18) 0.0067(19)
C45 0.016(2) 0.017(2) 0.023(2) -0.0114(18) 0.0102(18) -0.0041(18)
C51 0.034(3) 0.016(2) 0.012(2) 0.0007(17) 0.0024(19) -0.0050(18)
C52 0.025(2) 0.024(2) 0.014(2) -0.0155(18) 0.010(2) -0.0087(19)
C53 0.020(2) 0.017(2) 0.017(2) -0.0084(17) -0.0001(19) 0.0059(18)
C54 0.027(3) 0.021(3) 0.017(3) -0.002(2) 0.004(2) -0.007(2)
C55 0.014(2) 0.020(2) 0.020(3) -0.0064(19) -0.0046(19) 0.0055(18)
C61 0.016(2) 0.015(2) 0.035(3) -0.0007(19) -0.007(2) 0.0022(17)
C62 0.018(3) 0.027(3) 0.023(3) 0.012(2) 0.010(2) 0.0129(19)
C63 0.022(3) 0.019(2) 0.019(2) -0.0042(18) -0.0057(19) 0.0129(18)
C64 0.015(2) 0.024(3) 0.025(3) 0.012(2) 0.0069(19) 0.0068(19)
C65 0.024(3) 0.027(3) 0.015(2) 0.0013(19) 0.0011(18) 0.016(2)
C71 0.034(3) 0.0160(16) 0.031(3) -0.0034(17) 0.0213(17) 0.0036(18)
C72 0.012(2) 0.036(3) 0.019(2) 0.0047(19) 0.0083(17) 0.0131(19)
C73 0.022(2) 0.029(2) 0.022(2) -0.0084(19) 0.0106(18) -0.0072(19)
C74 0.025(3) 0.029(2) 0.017(2) 0.0126(19) 0.0114(18) 0.012(2)
C75 0.025(3) 0.047(3) 0.016(2) -0.009(2) 0.0093(19) -0.004(2)
O001 0.046(2) 0.0275(18) 0.0313(19) 0.0051(15) 0.0030(16) -0.0013(16)
C001 0.031(3) 0.035(3) 0.054(3) 0.004(2) 0.012(2) 0.000(2)
C002 0.040(3) 0.049(3) 0.039(3) 0.001(2) 0.012(2) 0.002(3)
C003 0.033(3) 0.056(3) 0.039(3) 0.013(2) 0.003(2) 0.012(2)
C004 0.070(4) 0.033(3) 0.038(3) 0.005(2) 0.014(3) 0.015(2)
O011 0.032(2) 0.077(3) 0.034(2) -0.011(2) 0.0028(16) 0.0160(19)
C011 0.033(3) 0.034(3) 0.031(2) -0.009(2) 0.006(2) -0.004(2)
C012 0.047(4) 0.035(3) 0.061(3) -0.009(2) -0.002(3) 0.003(2)
C013 0.045(3) 0.053(4) 0.048(3) 0.024(3) -0.007(3) -0.013(2)
C014 0.048(3) 0.070(3) 0.035(3) -0.002(3) 0.017(2) -0.020(3)

loop_
_atom_type_symbol
_atom_type_description
_atom_type_scat_dispersion_real
_atom_type_scat_dispersion_imag
_atom_type_scat_source
C C 0.0033 0.0016 'International Tables Vol C Tables 4.2.6.8 and 6.1.1.4'
H H 0.0000 0.0000 'International Tables Vol C Tables 4.2.6.8 and 6.1.1.4'
O O 0.0106 0.0060 'International Tables Vol C Tables 4.2.6.8 and 6.1.1.4'
Zr Zr -2.9673 0.5597 'International Tables Vol C Tables 4.2.6.8 and 6.1.1.4'

loop_
_geom_angle_atom_site_label_1
_geom_angle_atom_site_label_2
_geom_angle_atom_site_label_3
_geom_angle
O7 Zr1 O3 73.24(12)
O7 Zr1 O1 73.49(11)
O3 Zr1 O1 92.30(12)
O7 Zr1 O31 79.58(11)
O3 Zr1 O31 152.04(13)
O1 Zr1 O31 86.14(11)
O7 Zr1 O21 80.89(11)
O3 Zr1 O21 83.67(13)
O1 Zr1 O21 154.12(12)
O31 Zr1 O21 85.69(13)
O7 Zr1 C11 152.40(13)
O3 Zr1 C11 82.39(15)
O1 Zr1 C11 121.14(14)
O31 Zr1 C11 122.03(14)
O21 Zr1 C11 83.77(15)
O7 Zr1 C15 149.60(13)
O3 Zr1 C15 82.97(15)
O1 Zr1 C15 89.15(14)
O31 Zr1 C15 124.87(15)
O21 Zr1 C15 115.54(15)
C11 Zr1 C15 32.00(16)
O7 Zr1 C12 154.79(13)
O3 Zr1 C12 111.92(15)
O1 Zr1 C12 129.14(14)
O31 Zr1 C12 90.12(15)
O21 Zr1 C12 75.40(14)
C11 Zr1 C12 32.20(16)
C15 Zr1 C12 53.02(16)
O7 Zr1 C13 153.23(14)
O3 Zr1 C13 133.49(16)
O1 Zr1 C13 100.15(16)
O31 Zr1 C13 74.00(16)
O21 Zr1 C13 101.10(16)
C11 Zr1 C13 52.83(16)
C15 Zr1 C13 52.95(17)
C12 Zr1 C13 31.57(17)
O7 Zr1 C14 150.39(13)
O3 Zr1 C14 112.83(15)
O1 Zr1 C14 77.26(14)
O31 Zr1 C14 94.07(15)
O21 Zr1 C14 127.81(14)
C11 Zr1 C14 52.70(15)
C15 Zr1 C14 31.99(16)
C12 Zr1 C14 52.41(15)
C13 Zr1 C14 31.70(17)
O7 Zr1 Zr3 36.72(7)
O3 Zr1 Zr3 36.96(10)
O1 Zr1 Zr3 85.37(8)
O31 Zr1 Zr3 115.20(9)
O21 Zr1 Zr3 76.05(9)
C11 Zr1 Zr3 116.94(11)
C15 Zr1 Zr3 119.08(12)
C12 Zr1 Zr3 139.83(12)
C13 Zr1 Zr3 169.78(13)
C14 Zr1 Zr3 144.85(11)
O7 Zr1 Zr2 36.34(8)
O3 Zr1 Zr2 85.90(9)
O1 Zr1 Zr2 37.79(8)
O31 Zr1 Zr2 75.83(9)
O21 Zr1 Zr2 116.33(9)
C11 Zr1 Zr2 155.46(12)
C15 Zr1 Zr2 125.09(11)
C12 Zr1 Zr2 160.35(12)
C13 Zr1 Zr2 129.17(14)
C14 Zr1 Zr2 114.06(11)
Zr3 Zr1 Zr2 59.774(16)
O7 Zr2 O2 73.82(11)
O7 Zr2 O1 73.07(11)
O2 Zr2 O1 92.47(11)
O7 Zr2 O32 79.22(11)
O2 Zr2 O32 152.38(12)
O1 Zr2 O32 85.26(11)
O7 Zr2 O11 80.62(12)
O2 Zr2 O11 83.67(13)
O1 Zr2 O11 153.42(12)
O32 Zr2 O11 86.18(12)
O7 Zr2 C23 153.53(14)
O2 Zr2 C23 119.46(18)
O1 Zr2 C23 125.18(16)
O32 Zr2 C23 83.27(17)
O11 Zr2 C23 78.54(16)
O7 Zr2 C24 151.04(16)
O2 Zr2 C24 133.57(17)
O1 Zr2 C24 93.61(17)
O32 Zr2 C24 74.04(17)
O11 Zr2 C24 108.11(18)
C23 Zr2 C24 31.9(2)
O7 Zr2 C22 154.68(15)
O2 Zr2 C22 89.07(17)
O1 Zr2 C22 127.33(15)
O32 Zr2 C22 114.10(18)
O11 Zr2 C22 79.02(16)
C23 Zr2 C22 30.9(2)
C24 Zr2 C22 51.95(19)
O7 Zr2 C25 150.88(14)
O2 Zr2 C25 106.47(18)
O1 Zr2 C25 77.84(14)
O32 Zr2 C25 99.96(18)
O11 Zr2 C25 128.50(14)
C23 Zr2 C25 52.09(17)
C24 Zr2 C25 31.7(2)
C22 Zr2 C25 51.61(17)
O7 Zr2 C21 152.55(15)
O2 Zr2 C21 81.39(16)
O1 Zr2 C21 96.82(18)
O32 Zr2 C21 126.23(16)
O11 Zr2 C21 108.50(18)
C23 Zr2 C21 52.04(19)
C24 Zr2 C21 52.2(2)
C22 Zr2 C21 31.6(2)
C25 Zr2 C21 31.04(19)
O7 Zr2 Zr3 36.97(7)
O2 Zr2 Zr3 37.33(9)
O1 Zr2 Zr3 85.42(7)
O32 Zr2 Zr3 115.13(9)
O11 Zr2 Zr3 75.58(9)
C23 Zr2 Zr3 146.75(15)
C24 Zr2 Zr3 170.61(16)
C22 Zr2 Zr3 121.99(14)
C25 Zr2 Zr3 139.59(15)
C21 Zr2 Zr3 118.60(14)
O7 Zr2 Zr1 36.07(8)
O2 Zr2 Zr1 86.34(9)
O1 Zr2 Zr1 37.63(8)
O32 Zr2 Zr1 75.12(9)
O11 Zr2 Zr1 115.78(9)
C23 Zr2 Zr1 152.68(16)
C24 Zr2 Zr1 123.43(14)
C22 Zr2 Zr1 163.82(15)
C25 Zr2 Zr1 115.19(12)
C21 Zr2 Zr1 132.21(16)
Zr3 Zr2 Zr1 59.963(16)
O7 Zr3 O3 73.07(13)
O7 Zr3 O2 73.97(13)
O3 Zr3 O2 94.30(11)
O7 Zr3 O12 79.79(12)
O3 Zr3 O12 151.81(13)
O2 Zr3 O12 85.29(12)
O7 Zr3 O22 79.60(12)
O3 Zr3 O22 84.40(12)
O2 Zr3 O22 152.68(13)
O12 Zr3 O22 83.34(11)
O7 Zr3 C34 153.76(11)
O3 Zr3 C34 119.99(15)
O2 Zr3 C34 123.57(16)
O12 Zr3 C34 82.38(14)
O22 Zr3 C34 79.34(15)
O7 Zr3 C35 151.82(15)
O3 Zr3 C35 87.83(16)
O2 Zr3 C35 129.24(16)
O12 Zr3 C35 114.15(16)
O22 Zr3 C35 78.04(16)
C34 Zr3 C35 32.37(17)
O7 Zr3 C33 153.28(16)
O3 Zr3 C33 131.61(16)
O2 Zr3 C33 91.80(16)
O12 Zr3 C33 76.53(16)
O22 Zr3 C33 109.46(17)
C34 Zr3 C33 31.80(18)
C35 Zr3 C33 52.99(16)
O7 Zr3 C32 151.58(15)
O3 Zr3 C32 103.87(17)
O2 Zr3 C32 78.17(16)
O12 Zr3 C32 103.61(17)
O22 Zr3 C32 128.70(15)
C34 Zr3 C32 52.34(16)
C35 Zr3 C32 52.40(17)
C33 Zr3 C32 31.58(19)
O7 Zr3 C31 150.84(14)
O3 Zr3 C31 79.34(15)
O2 Zr3 C31 99.28(16)
O12 Zr3 C31 128.62(15)
O22 Zr3 C31 107.23(16)
C34 Zr3 C31 52.47(15)
C35 Zr3 C31 31.49(19)
C33 Zr3 C31 52.31(17)
C32 Zr3 C31 31.42(18)
O7 Zr3 Zr2 36.87(9)
O3 Zr3 Zr2 86.48(9)
O2 Zr3 Zr2 37.59(9)
O12 Zr3 Zr2 76.05(9)
O22 Zr3 Zr2 115.25(9)
C34 Zr3 Zr2 151.87(14)
C35 Zr3 Zr2 164.89(15)
C33 Zr3 Zr2 123.38(13)
C32 Zr3 Zr2 115.74(12)
C31 Zr3 Zr2 133.44(12)
O7 Zr3 Zr1 36.34(9)
O3 Zr3 Zr1 37.16(9)
O2 Zr3 Zr1 86.80(9)
O12 Zr3 Zr1 114.88(9)
O22 Zr3 Zr1 75.72(8)
C34 Zr3 Zr1 147.32(14)
C35 Zr3 Zr1 120.15(12)
C33 Zr3 Zr1 168.31(14)
C32 Zr3 Zr1 137.22(14)
C31 Zr3 Zr1 116.47(12)
Zr2 Zr3 Zr1 60.264(11)
O8 Zr4 O4 73.75(13)
O8 Zr4 O5 73.87(12)
O4 Zr4 O5 92.36(11)
O8 Zr4 O41 79.46(11)
O4 Zr4 O41 152.68(14)
O5 Zr4 O41 85.24(13)
O8 Zr4 O51 78.95(12)
O4 Zr4 O51 85.16(13)
O5 Zr4 O51 152.27(13)
O41 Zr4 O51 84.53(11)
O8 Zr4 C43 152.55(11)
O4 Zr4 C43 120.85(15)
O5 Zr4 C43 124.37(14)
O41 Zr4 C43 81.84(13)
O51 Zr4 C43 79.42(13)
O8 Zr4 C44 152.99(15)
O4 Zr4 C44 131.02(16)
O5 Zr4 C44 92.31(16)
O41 Zr4 C44 76.30(15)
O51 Zr4 C44 110.10(15)
C43 Zr4 C44 32.06(16)
O8 Zr4 C42 151.52(15)
O4 Zr4 C42 88.76(16)
O5 Zr4 C42 130.34(15)
O41 Zr4 C42 113.41(14)
O51 Zr4 C42 77.29(15)
C43 Zr4 C42 32.19(15)
C44 Zr4 C42 52.98(17)
O8 Zr4 C41 150.78(13)
O4 Zr4 C41 78.11(16)
O5 Zr4 C41 99.86(15)
O41 Zr4 C41 129.14(15)
O51 Zr4 C41 106.58(15)
C43 Zr4 C41 53.48(14)
C44 Zr4 C41 53.08(16)
C42 Zr4 C41 32.30(16)
O8 Zr4 C45 151.96(14)
O4 Zr4 C45 102.58(15)
O5 Zr4 C45 78.59(15)
O41 Zr4 C45 103.58(14)
O51 Zr4 C45 128.93(14)
C43 Zr4 C45 53.02(15)
C44 Zr4 C45 31.82(17)
C42 Zr4 C45 52.93(16)
C41 Zr4 C45 31.99(14)
O8 Zr4 Zr6 36.71(8)
O4 Zr4 Zr6 37.56(10)
O5 Zr4 Zr6 85.93(10)
O41 Zr4 Zr6 115.17(9)
O51 Zr4 Zr6 75.33(9)
C43 Zr4 Zr6 147.58(11)
C44 Zr4 Zr6 168.14(13)
C42 Zr4 Zr6 120.52(12)
C41 Zr4 Zr6 115.66(12)
C45 Zr4 Zr6 136.73(11)
O8 Zr4 Zr5 36.55(8)
O4 Zr4 Zr5 85.89(10)
O5 Zr4 Zr5 37.85(10)
O41 Zr4 Zr5 75.57(8)
O51 Zr4 Zr5 114.46(9)
C43 Zr4 Zr5 151.77(11)
C44 Zr4 Zr5 123.70(12)
C42 Zr4 Zr5 166.54(12)
C41 Zr4 Zr5 134.26(11)
C45 Zr4 Zr5 116.40(11)
Zr6 Zr4 Zr5 59.840(11)
O8 Zr5 O6 74.05(10)
O8 Zr5 O5 73.91(12)
O6 Zr5 O5 90.63(12)
O8 Zr5 O61 79.96(11)
O6 Zr5 O61 86.37(11)
O5 Zr5 O61 153.49(13)
O8 Zr5 O42 80.65(11)
O6 Zr5 O42 154.64(11)
O5 Zr5 O42 83.95(14)
O61 Zr5 O42 87.57(13)
O8 Zr5 C55 153.13(13)
O6 Zr5 C55 122.99(14)
O5 Zr5 C55 84.58(16)
O61 Zr5 C55 118.90(15)
O42 Zr5 C55 81.25(14)
O8 Zr5 C54 150.38(15)
O6 Zr5 C54 90.15(14)
O5 Zr5 C54 81.55(18)
O61 Zr5 C54 124.74(17)
O42 Zr5 C54 113.37(16)
C55 Zr5 C54 32.92(17)
O8 Zr5 C51 154.25(13)
O6 Zr5 C51 127.25(13)
O5 Zr5 C51 115.51(15)
O61 Zr5 C51 86.68(14)
O42 Zr5 C51 76.85(14)
C55 Zr5 C51 32.26(16)
C54 Zr5 C51 53.47(16)
O8 Zr5 C52 151.76(13)
O6 Zr5 C52 97.04(14)
O5 Zr5 C52 133.80(15)
O61 Zr5 C52 72.68(15)
O42 Zr5 C52 104.59(15)
C55 Zr5 C52 53.31(16)
C54 Zr5 C52 53.08(18)
C51 Zr5 C52 31.82(16)
O8 Zr5 C53 149.45(13)
O6 Zr5 C53 75.60(13)
O5 Zr5 C53 109.89(16)
O61 Zr5 C53 94.86(15)
O42 Zr5 C53 129.50(13)
C55 Zr5 C53 53.71(15)
C54 Zr5 C53 32.03(18)
C51 Zr5 C53 53.07(15)
C52 Zr5 C53 31.99(16)
O8 Zr5 Zr6 36.76(7)
O6 Zr5 Zr6 38.08(7)
O5 Zr5 Zr6 85.95(10)
O61 Zr5 Zr6 75.52(8)
O42 Zr5 Zr6 116.64(8)
C55 Zr5 Zr6 158.71(12)
C54 Zr5 Zr6 126.54(12)
C51 Zr5 Zr6 156.63(12)
C52 Zr5 Zr6 125.85(12)
C53 Zr5 Zr6 112.72(11)
O8 Zr5 Zr4 36.76(7)
O6 Zr5 Zr4 85.07(7)
O5 Zr5 Zr4 37.68(10)
O61 Zr5 Zr4 115.82(9)
O42 Zr5 Zr4 75.52(9)
C55 Zr5 Zr4 118.71(12)
C54 Zr5 Zr4 118.76(14)
C51 Zr5 Zr4 143.15(12)
C52 Zr5 Zr4 171.42(11)
C53 Zr5 Zr4 142.59(12)
Zr6 Zr5 Zr4 60.009(14)
O8 Zr6 O4 73.97(12)
O8 Zr6 O6 73.92(10)
O4 Zr6 O6 90.96(12)
O8 Zr6 O52 80.42(10)
O4 Zr6 O52 84.39(14)
O6 Zr6 O52 154.20(11)
O8 Zr6 O62 79.50(11)
O4 Zr6 O62 152.95(12)
O6 Zr6 O62 86.72(10)
O52 Zr6 O62 86.08(12)
O8 Zr6 C65 153.06(14)
O4 Zr6 C65 82.95(15)
O6 Zr6 C65 120.96(14)
O52 Zr6 C65 83.72(14)
O62 Zr6 C65 121.05(15)
O8 Zr6 C61 154.07(13)
O4 Zr6 C61 112.50(16)
O6 Zr6 C61 129.17(13)
O52 Zr6 C61 75.48(13)
O62 Zr6 C61 89.35(16)
C65 Zr6 C61 32.03(17)
O8 Zr6 C62 152.28(13)
O4 Zr6 C62 133.68(15)
O6 Zr6 C62 99.93(14)
O52 Zr6 C62 101.59(15)
O62 Zr6 C62 73.11(14)
C65 Zr6 C62 52.84(16)
C61 Zr6 C62 31.89(17)
O8 Zr6 C64 150.76(14)
O4 Zr6 C64 82.87(17)
O6 Zr6 C64 89.14(14)
O52 Zr6 C64 115.29(15)
O62 Zr6 C64 124.00(16)
C65 Zr6 C64 31.83(17)
C61 Zr6 C64 52.83(17)
C62 Zr6 C64 52.77(17)
O8 Zr6 C63 149.90(13)
O4 Zr6 C63 112.29(17)
O6 Zr6 C63 76.52(13)
O52 Zr6 C63 128.62(14)
O62 Zr6 C63 93.37(16)
C65 Zr6 C63 53.15(16)
C61 Zr6 C63 53.15(15)
C62 Zr6 C63 32.04(17)
C64 Zr6 C63 32.14(18)
O8 Zr6 Zr5 36.73(7)
O4 Zr6 Zr5 86.20(10)
O6 Zr6 Zr5 37.98(7)
O52 Zr6 Zr5 116.25(8)
O62 Zr6 Zr5 75.48(8)
C65 Zr6 Zr5 156.21(13)
C61 Zr6 Zr5 159.53(13)
C62 Zr6 Zr5 128.17(12)
C64 Zr6 Zr5 125.71(13)
C63 Zr6 Zr5 113.18(11)
O8 Zr6 Zr4 36.88(7)
O4 Zr6 Zr4 37.61(10)
O6 Zr6 Zr4 85.12(7)
O52 Zr6 Zr4 75.73(8)
O62 Zr6 Zr4 115.38(8)
C65 Zr6 Zr4 117.71(12)
C61 Zr6 Zr4 140.20(13)
C62 Zr6 Zr4 170.55(12)
C64 Zr6 Zr4 119.83(13)
C63 Zr6 Zr4 144.93(13)
Zr5 Zr6 Zr4 60.151(14)
O111 Zr7 O91 155.37(15)
O111 Zr7 O81 89.02(10)
O91 Zr7 O81 87.10(13)
O111 Zr7 O71 87.46(14)
O91 Zr7 O71 85.95(10)
O81 Zr7 O71 155.17(15)
O111 Zr7 O101 77.39(13)
O91 Zr7 O101 78.05(13)
O81 Zr7 O101 76.62(13)
O71 Zr7 O101 78.62(13)
O111 Zr7 C71 122.09(15)
O91 Zr7 C71 80.39(14)
O81 Zr7 C71 120.18(15)
O71 Zr7 C71 82.03(15)
O101 Zr7 C71 151.85(10)
O111 Zr7 C72 126.77(16)
O91 Zr7 C72 77.41(16)
O81 Zr7 C72 87.96(15)
O71 Zr7 C72 113.62(16)
O101 Zr7 C72 151.54(15)
C71 Zr7 C72 32.23(17)
O111 Zr7 C75 90.17(16)
O91 Zr7 C75 111.26(16)
O81 Zr7 C75 127.87(16)
O71 Zr7 C75 76.73(16)
O101 Zr7 C75 152.81(15)
C71 Zr7 C75 31.99(17)
C72 Zr7 C75 52.78(13)
O111 Zr7 C73 96.14(15)
O91 Zr7 C73 106.47(15)
O81 Zr7 C73 76.08(14)
O71 Zr7 C73 128.74(14)
O101 Zr7 C73 152.03(14)
C71 Zr7 C73 53.06(14)
C72 Zr7 C73 32.19(17)
C75 Zr7 C73 52.22(16)
O111 Zr7 C74 75.45(15)
O91 Zr7 C74 129.18(14)
O81 Zr7 C74 99.04(15)
O71 Zr7 C74 103.82(15)
O101 Zr7 C74 152.57(13)
C71 Zr7 C74 52.89(14)
C72 Zr7 C74 52.73(14)
C75 Zr7 C74 31.61(18)
C73 Zr7 C74 31.32(12)
Zr1 O1 Zr2 104.58(11)
Zr3 O2 Zr2 105.08(14)
Zr3 O3 Zr1 105.88(15)
Zr6 O4 Zr4 104.84(16)
Zr4 O5 Zr5 104.47(15)
Zr5 O6 Zr6 103.94(10)
Zr1 O7 Zr2 107.60(10)
Zr1 O7 Zr3 106.94(14)
Zr2 O7 Zr3 106.16(14)
Zr5 O8 Zr6 106.51(10)
Zr5 O8 Zr4 106.69(12)
Zr6 O8 Zr4 106.40(12)
C1 O11 Zr2 130.7(3)
C1 O12 Zr3 129.7(3)
C2 O21 Zr1 129.3(3)
C2 O22 Zr3 130.3(3)
C3 O31 Zr1 129.5(3)
C3 O32 Zr2 130.3(3)
C4 O41 Zr4 130.3(3)
C4 O42 Zr5 131.4(3)
C5 O51 Zr4 130.6(3)
C5 O52 Zr6 130.9(3)
C6 O61 Zr5 130.3(3)
C6 O62 Zr6 129.8(3)
C7 O71 Zr7 145.9(3)
C8 O81 Zr7 144.7(3)
C9 O91 Zr7 143.9(3)
C10 O101 Zr7 130.1(2)
C110 O111 Zr7 146.2(3)
O12 C1 O11 127.3(4)
O22 C2 O21 128.2(4)
O32 C3 O31 128.1(3)
O42 C4 O41 126.4(4)
O51 C5 O52 126.3(4)
O62 C6 O61 127.3(4)
O72 C7 O71 125.4(4)
O82 C8 O81 124.5(5)
O92 C9 O91 126.1(5)
O102 C10 O101 124.6(3)
O112 C110 O111 125.6(5)
C15 C11 C12 107.9(4)
C15 C11 Zr1 74.2(3)
C12 C11 Zr1 74.3(3)
C13 C12 C11 108.2(4)
C13 C12 Zr1 74.8(3)
C11 C12 Zr1 73.5(2)
C12 C13 C14 108.1(5)
C12 C13 Zr1 73.6(3)
C14 C13 Zr1 74.4(3)
C13 C14 C15 108.2(4)
C13 C14 Zr1 73.9(3)
C15 C14 Zr1 73.1(3)
C11 C15 C14 107.6(4)
C11 C15 Zr1 73.8(3)
C14 C15 Zr1 74.9(3)
C25 C21 C22 107.0(5)
C25 C21 Zr2 74.1(3)
C22 C21 Zr2 73.3(3)
C23 C22 C21 109.0(5)
C23 C22 Zr2 74.0(3)
C21 C22 Zr2 75.1(3)
C22 C23 C24 108.2(5)
C22 C23 Zr2 75.1(3)
C24 C23 Zr2 74.1(3)
C25 C24 C23 107.0(6)
C25 C24 Zr2 75.1(3)
C23 C24 Zr2 74.0(3)
C21 C25 C24 108.8(5)
C21 C25 Zr2 74.9(3)
C24 C25 Zr2 73.2(3)
C35 C31 C32 108.6(5)
C35 C31 Zr3 73.3(3)
C32 C31 Zr3 74.1(4)
C31 C32 C33 108.5(5)
C31 C32 Zr3 74.5(4)
C33 C32 Zr3 73.7(3)
C32 C33 C34 107.7(4)
C32 C33 Zr3 74.7(3)
C34 C33 Zr3 73.5(2)
C33 C34 C35 108.0(4)
C33 C34 Zr3 74.7(3)
C35 C34 Zr3 74.2(3)
C31 C35 C34 107.1(5)
C31 C35 Zr3 75.2(3)
C34 C35 Zr3 73.4(3)
C45 C41 C42 106.9(5)
C45 C41 Zr4 74.1(4)
C42 C41 Zr4 73.1(3)
C43 C42 C41 108.5(4)
C43 C42 Zr4 73.8(3)
C41 C42 Zr4 74.6(3)
C44 C43 C42 107.5(4)
C44 C43 Zr4 74.1(2)
C42 C43 Zr4 74.1(3)
C45 C44 C43 108.7(5)
C45 C44 Zr4 74.9(3)
C43 C44 Zr4 73.9(3)
C44 C45 C41 108.4(5)
C44 C45 Zr4 73.2(3)
C41 C45 Zr4 74.0(4)
C52 C51 C55 108.7(4)
C52 C51 Zr5 74.7(3)
C55 C51 Zr5 73.3(3)
C51 C52 C53 108.6(4)
C51 C52 Zr5 73.5(3)
C53 C52 Zr5 74.4(3)
C54 C53 C52 107.7(4)
C54 C53 Zr5 73.0(3)
C52 C53 Zr5 73.6(3)
C53 C54 C55 108.0(5)
C53 C54 Zr5 75.0(3)
C55 C54 Zr5 73.0(3)
C51 C55 C54 107.0(5)
C51 C55 Zr5 74.5(3)
C54 C55 Zr5 74.1(3)
C62 C61 C65 107.8(4)
C62 C61 Zr6 74.1(3)
C65 C61 Zr6 73.9(3)
C61 C62 C63 108.8(5)
C61 C62 Zr6 74.0(3)
C63 C62 Zr6 74.4(3)
C62 C63 C64 106.8(5)
C62 C63 Zr6 73.6(3)
C64 C63 Zr6 73.8(3)
C65 C64 C63 108.5(5)
C65 C64 Zr6 73.7(3)
C63 C64 Zr6 74.0(3)
C64 C65 C61 108.1(5)
C64 C65 Zr6 74.5(3)
C61 C65 Zr6 74.1(3)
C75 C71 C72 107.9(3)
C75 C71 Zr7 75.7(3)
C72 C71 Zr7 74.7(3)
C71 C72 C73 108.0(4)
C71 C72 Zr7 73.1(2)
C73 C72 Zr7 76.6(3)
C74 C73 C72 107.8(5)
C74 C73 Zr7 75.0(4)
C72 C73 Zr7 71.2(3)
C73 C74 C75 107.2(5)
C73 C74 Zr7 73.6(4)
C75 C74 Zr7 71.7(3)
C71 C75 C74 109.1(4)
C71 C75 Zr7 72.3(2)
C74 C75 Zr7 76.7(3)
C004 O001 C001 106.4(4)
O001 C001 C002 107.1(4)
C003 C002 C001 104.5(4)
C004 C003 C002 103.8(5)
O001 C004 C003 107.8(4)
C014 O011 C011 106.5(4)
O011 C011 C012 104.4(4)
C013 C012 C011 102.2(4)
C014 C013 C012 103.8(4)
O011 C014 C013 108.5(4)

loop_
_geom_bond_atom_site_label_1
_geom_bond_atom_site_label_2
_geom_bond_distance
Zr1 O7 2.073(3)
Zr1 O3 2.102(3)
Zr1 O1 2.118(3)
Zr1 O31 2.203(4)
Zr1 O21 2.226(3)
Zr1 C11 2.524(4)
Zr1 C15 2.530(5)
Zr1 C12 2.534(4)
Zr1 C13 2.548(5)
Zr1 C14 2.553(4)
Zr1 Zr3 3.3466(6)
Zr1 Zr2 3.3567(6)
Zr2 O7 2.087(3)
Zr2 O2 2.110(3)
Zr2 O1 2.125(3)
Zr2 O32 2.209(3)
Zr2 O11 2.212(3)
Zr2 C23 2.509(5)
Zr2 C24 2.510(5)
Zr2 C22 2.522(5)
Zr2 C25 2.534(5)
Zr2 C21 2.544(5)
Zr2 Zr3 3.3402(6)
Zr3 O7 2.092(2)
Zr3 O3 2.092(4)
Zr3 O2 2.098(3)
Zr3 O12 2.228(3)
Zr3 O22 2.230(3)
Zr3 C34 2.513(4)
Zr3 C35 2.523(5)
Zr3 C33 2.529(5)
Zr3 C32 2.541(5)
Zr3 C31 2.546(5)
Zr4 O8 2.093(2)
Zr4 O4 2.112(4)
Zr4 O5 2.115(4)
Zr4 O41 2.208(3)
Zr4 O51 2.213(3)
Zr4 C43 2.524(4)
Zr4 C44 2.527(5)
Zr4 C42 2.528(5)
Zr4 C41 2.547(5)
Zr4 C45 2.548(5)
Zr4 Zr6 3.3451(6)
Zr4 Zr5 3.3499(6)
Zr5 O8 2.083(3)
Zr5 O6 2.117(3)
Zr5 O5 2.123(4)
Zr5 O61 2.178(3)
Zr5 O42 2.196(3)
Zr5 C55 2.519(4)
Zr5 C54 2.532(5)
Zr5 C51 2.533(5)
Zr5 C52 2.548(5)
Zr5 C53 2.558(5)
Zr5 Zr6 3.3394(6)
Zr6 O8 2.085(3)
Zr6 O4 2.109(4)
Zr6 O6 2.122(3)
Zr6 O52 2.188(3)
Zr6 O62 2.196(3)
Zr6 C65 2.529(5)
Zr6 C61 2.531(5)
Zr6 C62 2.532(5)
Zr6 C64 2.539(5)
Zr6 C63 2.542(5)
Zr7 O111 2.087(3)
Zr7 O91 2.128(3)
Zr7 O81 2.129(3)
Zr7 O71 2.129(3)
Zr7 O101 2.209(2)
Zr7 C71 2.489(3)
Zr7 C72 2.509(5)
Zr7 C75 2.533(5)
Zr7 C73 2.578(5)
Zr7 C74 2.596(5)
O11 C1 1.263(6)
O12 C1 1.252(6)
O21 C2 1.270(6)
O22 C2 1.243(6)
O31 C3 1.253(6)
O32 C3 1.249(6)
O41 C4 1.276(6)
O42 C4 1.247(5)
O51 C5 1.259(6)
O52 C5 1.259(5)
O61 C6 1.256(5)
O62 C6 1.249(6)
O71 C7 1.262(6)
O72 C7 1.241(6)
O81 C8 1.264(6)
O82 C8 1.215(6)
O91 C9 1.269(6)
O92 C9 1.223(6)
O101 C10 1.252(4)
O102 C10 1.246(4)
O111 C110 1.268(6)
O112 C110 1.223(6)
C11 C15 1.393(7)
C11 C12 1.403(7)
C12 C13 1.383(8)
C13 C14 1.393(7)
C14 C15 1.401(7)
C21 C25 1.359(8)
C21 C22 1.380(9)
C22 C23 1.342(9)
C23 C24 1.378(8)
C24 C25 1.376(9)
C31 C35 1.376(8)
C31 C32 1.377(8)
C32 C33 1.379(8)
C33 C34 1.381(8)
C34 C35 1.404(8)
C41 C45 1.404(6)
C41 C42 1.412(7)
C42 C43 1.400(6)
C43 C44 1.395(7)
C44 C45 1.391(7)
C51 C52 1.393(7)
C51 C55 1.403(7)
C52 C53 1.407(7)
C53 C54 1.404(8)
C54 C55 1.431(7)
C61 C62 1.391(7)
C61 C65 1.396(8)
C62 C63 1.400(8)
C63 C64 1.406(8)
C64 C65 1.390(8)
C71 C75 1.384(7)
C71 C72 1.387(7)
C72 C73 1.412(8)
C73 C74 1.397(6)
C74 C75 1.398(8)
O001 C004 1.401(6)
O001 C001 1.420(6)
C001 C002 1.532(7)
C002 C003 1.480(6)
C003 C004 1.474(7)
O011 C014 1.436(7)
O011 C011 1.454(6)
C011 C012 1.502(7)
C012 C013 1.488(8)
C013 C014 1.488(8)

loop_
_geom_torsion_atom_site_label_1
_geom_torsion_atom_site_label_2
_geom_torsion_atom_site_label_3
_geom_torsion_atom_site_label_4
_geom_torsion
O3 Zr1 Zr2 O7 -67.02(15)
O1 Zr1 Zr2 O7 -166.11(16)
O31 Zr1 Zr2 O7 91.63(15)
O21 Zr1 Zr2 O7 13.84(16)
C11 Zr1 Zr2 O7 -128.6(3)
C15 Zr1 Zr2 O7 -145.47(19)
C12 Zr1 Zr2 O7 137.2(4)
C13 Zr1 Zr2 O7 146.7(2)
C14 Zr1 Zr2 O7 179.77(17)
Zr3 Zr1 Zr2 O7 -39.32(12)
O7 Zr1 Zr2 O2 67.26(15)
O3 Zr1 Zr2 O2 0.24(16)
O1 Zr1 Zr2 O2 -98.85(14)
O31 Zr1 Zr2 O2 158.89(13)
O21 Zr1 Zr2 O2 81.10(13)
C11 Zr1 Zr2 O2 -61.3(3)
C15 Zr1 Zr2 O2 -78.20(17)
C12 Zr1 Zr2 O2 -155.6(3)
C13 Zr1 Zr2 O2 -146.0(2)
C14 Zr1 Zr2 O2 -112.97(15)
Zr3 Zr1 Zr2 O2 27.94(9)
O7 Zr1 Zr2 O1 166.11(16)
O3 Zr1 Zr2 O1 99.09(14)
O31 Zr1 Zr2 O1 -102.26(14)
O21 Zr1 Zr2 O1 179.95(14)
C11 Zr1 Zr2 O1 37.6(3)
C15 Zr1 Zr2 O1 20.65(18)
C12 Zr1 Zr2 O1 -56.7(4)
C13 Zr1 Zr2 O1 -47.2(2)
C14 Zr1 Zr2 O1 -14.12(16)
Zr3 Zr1 Zr2 O1 126.79(10)
O7 Zr1 Zr2 O32 -92.07(15)
O3 Zr1 Zr2 O32 -159.10(13)
O1 Zr1 Zr2 O32 101.81(13)
O31 Zr1 Zr2 O32 -0.45(15)
O21 Zr1 Zr2 O32 -78.24(13)
C11 Zr1 Zr2 O32 139.4(3)
C15 Zr1 Zr2 O32 122.46(17)
C12 Zr1 Zr2 O32 45.1(4)
C13 Zr1 Zr2 O32 54.63(19)
C14 Zr1 Zr2 O32 87.69(15)
Zr3 Zr1 Zr2 O32 -131.40(9)
O7 Zr1 Zr2 O11 -13.89(15)
O3 Zr1 Zr2 O11 -80.92(14)
O1 Zr1 Zr2 O11 179.99(15)
O31 Zr1 Zr2 O11 77.73(14)
O21 Zr1 Zr2 O11 -0.06(18)
C11 Zr1 Zr2 O11 -142.4(3)
C15 Zr1 Zr2 O11 -159.36(18)
C12 Zr1 Zr2 O11 123.3(4)
C13 Zr1 Zr2 O11 132.8(2)
C14 Zr1 Zr2 O11 165.87(16)
Zr3 Zr1 Zr2 O11 -53.21(10)
O7 Zr1 Zr2 C23 -130.9(3)
O3 Zr1 Zr2 C23 162.0(3)
O1 Zr1 Zr2 C23 63.0(3)
O31 Zr1 Zr2 C23 -39.3(3)
O21 Zr1 Zr2 C23 -117.1(3)
C11 Zr1 Zr2 C23 100.5(4)
C15 Zr1 Zr2 C23 83.6(3)
C12 Zr1 Zr2 C23 6.2(5)
C13 Zr1 Zr2 C23 15.8(3)
C14 Zr1 Zr2 C23 48.8(3)
Zr3 Zr1 Zr2 C23 -170.2(3)
O7 Zr1 Zr2 C24 -151.0(2)
O3 Zr1 Zr2 C24 142.0(2)
O1 Zr1 Zr2 C24 42.9(2)
O31 Zr1 Zr2 C24 -59.4(2)
O21 Zr1 Zr2 C24 -137.1(2)
C11 Zr1 Zr2 C24 80.5(3)
C15 Zr1 Zr2 C24 63.5(2)
C12 Zr1 Zr2 C24 -13.8(4)
C13 Zr1 Zr2 C24 -4.3(3)
C14 Zr1 Zr2 C24 28.8(2)
Zr3 Zr1 Zr2 C24 169.7(2)
O7 Zr1 Zr2 C22 141.0(5)
O3 Zr1 Zr2 C22 74.0(5)
O1 Zr1 Zr2 C22 -25.1(5)
O31 Zr1 Zr2 C22 -127.3(5)
O21 Zr1 Zr2 C22 154.9(5)
C11 Zr1 Zr2 C22 12.5(6)
C15 Zr1 Zr2 C22 -4.4(5)
C12 Zr1 Zr2 C22 -81.8(6)
C13 Zr1 Zr2 C22 -72.2(5)
C14 Zr1 Zr2 C22 -39.2(5)
Zr3 Zr1 Zr2 C22 101.7(5)
O7 Zr1 Zr2 C25 173.8(2)
O3 Zr1 Zr2 C25 106.7(2)
O1 Zr1 Zr2 C25 7.6(2)
O31 Zr1 Zr2 C25 -94.6(2)
O21 Zr1 Zr2 C25 -172.4(2)
C11 Zr1 Zr2 C25 45.2(3)
C15 Zr1 Zr2 C25 28.3(2)
C12 Zr1 Zr2 C25 -49.1(4)
C13 Zr1 Zr2 C25 -39.5(2)
C14 Zr1 Zr2 C25 -6.5(2)
Zr3 Zr1 Zr2 C25 134.43(17)
O7 Zr1 Zr2 C21 142.2(2)
O3 Zr1 Zr2 C21 75.1(2)
O1 Zr1 Zr2 C21 -24.0(2)
O31 Zr1 Zr2 C21 -126.2(2)
O21 Zr1 Zr2 C21 156.0(2)
C11 Zr1 Zr2 C21 13.6(3)
C15 Zr1 Zr2 C21 -3.3(3)
C12 Zr1 Zr2 C21 -80.7(4)
C13 Zr1 Zr2 C21 -71.1(3)
C14 Zr1 Zr2 C21 -38.1(2)
Zr3 Zr1 Zr2 C21 102.84(19)
O7 Zr1 Zr2 Zr3 39.32(12)
O3 Zr1 Zr2 Zr3 -27.70(10)
O1 Zr1 Zr2 Zr3 -126.79(10)
O31 Zr1 Zr2 Zr3 130.95(9)
O21 Zr1 Zr2 Zr3 53.16(10)
C11 Zr1 Zr2 Zr3 -89.2(3)
C15 Zr1 Zr2 Zr3 -106.15(15)
C12 Zr1 Zr2 Zr3 176.5(3)
C13 Zr1 Zr2 Zr3 -173.97(17)
C14 Zr1 Zr2 Zr3 -140.91(13)
O2 Zr2 Zr3 O7 -167.87(19)
O1 Zr2 Zr3 O7 -67.71(14)
O32 Zr2 Zr3 O7 14.87(16)
O11 Zr2 Zr3 O7 93.54(16)
C23 Zr2 Zr3 O7 133.5(3)
C22 Zr2 Zr3 O7 160.4(2)
C25 Zr2 Zr3 O7 -132.9(2)
C21 Zr2 Zr3 O7 -163.0(2)
Zr1 Zr2 Zr3 O7 -38.33(13)
O7 Zr2 Zr3 O3 66.16(16)
O2 Zr2 Zr3 O3 -101.71(15)
O1 Zr2 Zr3 O3 -1.56(12)
O32 Zr2 Zr3 O3 81.03(13)
O11 Zr2 Zr3 O3 159.69(13)
C23 Zr2 Zr3 O3 -160.3(3)
C22 Zr2 Zr3 O3 -133.4(2)
C25 Zr2 Zr3 O3 -66.7(2)
C21 Zr2 Zr3 O3 -96.8(2)
Zr1 Zr2 Zr3 O3 27.82(10)
O7 Zr2 Zr3 O2 167.87(19)
O1 Zr2 Zr3 O2 100.16(16)
O32 Zr2 Zr3 O2 -177.26(17)
O11 Zr2 Zr3 O2 -98.59(17)
C23 Zr2 Zr3 O2 -58.6(3)
C22 Zr2 Zr3 O2 -31.7(2)
C25 Zr2 Zr3 O2 35.0(2)
C21 Zr2 Zr3 O2 4.9(2)
Zr1 Zr2 Zr3 O2 129.54(15)
O7 Zr2 Zr3 O12 -91.53(16)
O2 Zr2 Zr3 O12 100.60(17)
O1 Zr2 Zr3 O12 -159.25(11)
O32 Zr2 Zr3 O12 -76.66(13)
O11 Zr2 Zr3 O12 2.00(12)
C23 Zr2 Zr3 O12 42.0(3)
C22 Zr2 Zr3 O12 68.90(19)
C25 Zr2 Zr3 O12 135.6(2)
C21 Zr2 Zr3 O12 105.5(2)
Zr1 Zr2 Zr3 O12 -129.87(9)
O7 Zr2 Zr3 O22 -15.97(15)
O2 Zr2 Zr3 O22 176.16(17)
O1 Zr2 Zr3 O22 -83.68(12)
O32 Zr2 Zr3 O22 -1.10(13)
O11 Zr2 Zr3 O22 77.57(13)
C23 Zr2 Zr3 O22 117.5(3)
C22 Zr2 Zr3 O22 144.46(19)
C25 Zr2 Zr3 O22 -148.8(2)
C21 Zr2 Zr3 O22 -179.0(2)
Zr1 Zr2 Zr3 O22 -54.30(9)
O7 Zr2 Zr3 C34 -132.6(2)
O2 Zr2 Zr3 C34 59.5(3)
O1 Zr2 Zr3 C34 159.7(2)
O32 Zr2 Zr3 C34 -117.7(2)
O11 Zr2 Zr3 C34 -39.1(2)
C23 Zr2 Zr3 C34 0.9(3)
C22 Zr2 Zr3 C34 27.8(3)
C25 Zr2 Zr3 C34 94.5(3)
C21 Zr2 Zr3 C34 64.4(3)
Zr1 Zr2 Zr3 C34 -170.9(2)
O7 Zr2 Zr3 C35 134.3(5)
O2 Zr2 Zr3 C35 -33.6(5)
O1 Zr2 Zr3 C35 66.5(5)
O32 Zr2 Zr3 C35 149.1(5)
O11 Zr2 Zr3 C35 -132.2(5)
C23 Zr2 Zr3 C35 -92.2(5)
C22 Zr2 Zr3 C35 -65.3(5)
C25 Zr2 Zr3 C35 1.4(5)
C21 Zr2 Zr3 C35 -28.7(5)
Zr1 Zr2 Zr3 C35 95.9(5)
O7 Zr2 Zr3 C33 -154.7(2)
O2 Zr2 Zr3 C33 37.4(2)
O1 Zr2 Zr3 C33 137.57(18)
O32 Zr2 Zr3 C33 -139.84(19)
O11 Zr2 Zr3 C33 -61.2(2)
C23 Zr2 Zr3 C33 -21.2(3)
C22 Zr2 Zr3 C33 5.7(2)
C25 Zr2 Zr3 C33 72.4(3)
C21 Zr2 Zr3 C33 42.3(2)
Zr1 Zr2 Zr3 C33 166.95(17)
O7 Zr2 Zr3 C32 169.9(2)
O2 Zr2 Zr3 C32 2.0(2)
O1 Zr2 Zr3 C32 102.16(17)
O32 Zr2 Zr3 C32 -175.26(18)
O11 Zr2 Zr3 C32 -96.59(18)
C23 Zr2 Zr3 C32 -56.6(3)
C22 Zr2 Zr3 C32 -29.7(2)
C25 Zr2 Zr3 C32 37.0(3)
C21 Zr2 Zr3 C32 6.9(2)
Zr1 Zr2 Zr3 C32 131.53(16)
O7 Zr2 Zr3 C31 137.9(2)
O2 Zr2 Zr3 C31 -30.0(2)
O1 Zr2 Zr3 C31 70.18(18)
O32 Zr2 Zr3 C31 152.76(19)
O11 Zr2 Zr3 C31 -128.57(19)
C23 Zr2 Zr3 C31 -88.6(3)
C22 Zr2 Zr3 C31 -61.7(2)
C25 Zr2 Zr3 C31 5.0(3)
C21 Zr2 Zr3 C31 -25.1(3)
Zr1 Zr2 Zr3 C31 99.55(17)
O7 Zr2 Zr3 Zr1 38.33(13)
O2 Zr2 Zr3 Zr1 -129.54(15)
O1 Zr2 Zr3 Zr1 -29.38(7)
O32 Zr2 Zr3 Zr1 53.21(9)
O11 Zr2 Zr3 Zr1 131.87(9)
C23 Zr2 Zr3 Zr1 171.9(2)
C22 Zr2 Zr3 Zr1 -161.23(18)
C25 Zr2 Zr3 Zr1 -94.5(2)
C21 Zr2 Zr3 Zr1 -124.65(18)
O3 Zr1 Zr3 O7 168.4(2)
O1 Zr1 Zr3 O7 68.39(14)
O31 Zr1 Zr3 O7 -15.14(15)
O21 Zr1 Zr3 O7 -93.45(15)
C11 Zr1 Zr3 O7 -168.87(18)
C15 Zr1 Zr3 O7 154.83(18)
C12 Zr1 Zr3 O7 -139.3(2)
C13 Zr1 Zr3 O7 -168.4(8)
C14 Zr1 Zr3 O7 128.4(2)
Zr2 Zr1 Zr3 O7 38.90(12)
O7 Zr1 Zr3 O3 -168.4(2)
O1 Zr1 Zr3 O3 -100.05(17)
O31 Zr1 Zr3 O3 176.42(18)
O21 Zr1 Zr3 O3 98.11(18)
C11 Zr1 Zr3 O3 22.7(2)
C15 Zr1 Zr3 O3 -13.6(2)
C12 Zr1 Zr3 O3 52.3(2)
C13 Zr1 Zr3 O3 23.1(8)
C14 Zr1 Zr3 O3 -40.0(2)
Zr2 Zr1 Zr3 O3 -129.54(16)
O7 Zr1 Zr3 O2 -67.01(15)
O3 Zr1 Zr3 O2 101.43(16)
O1 Zr1 Zr3 O2 1.38(11)
O31 Zr1 Zr3 O2 -82.15(13)
O21 Zr1 Zr3 O2 -160.46(13)
C11 Zr1 Zr3 O2 124.12(16)
C15 Zr1 Zr3 O2 87.82(16)
C12 Zr1 Zr3 O2 153.7(2)
C13 Zr1 Zr3 O2 124.6(8)
C14 Zr1 Zr3 O2 61.4(2)
Zr2 Zr1 Zr3 O2 -28.11(9)
O7 Zr1 Zr3 O12 16.29(15)
O3 Zr1 Zr3 O12 -175.27(18)
O1 Zr1 Zr3 O12 84.68(11)
O31 Zr1 Zr3 O12 1.15(13)
O21 Zr1 Zr3 O12 -77.16(12)
C11 Zr1 Zr3 O12 -152.58(16)
C15 Zr1 Zr3 O12 171.12(16)
C12 Zr1 Zr3 O12 -123.0(2)
C13 Zr1 Zr3 O12 -152.1(8)
C14 Zr1 Zr3 O12 144.7(2)
Zr2 Zr1 Zr3 O12 55.19(9)
O7 Zr1 Zr3 O22 91.82(15)
O3 Zr1 Zr3 O22 -99.74(18)
O1 Zr1 Zr3 O22 160.21(11)
O31 Zr1 Zr3 O22 76.68(13)
O21 Zr1 Zr3 O22 -1.63(13)
C11 Zr1 Zr3 O22 -77.05(16)
C15 Zr1 Zr3 O22 -113.36(15)
C12 Zr1 Zr3 O22 -47.4(2)
C13 Zr1 Zr3 O22 -76.6(8)
C14 Zr1 Zr3 O22 -139.7(2)
Zr2 Zr1 Zr3 O22 130.72(9)
O7 Zr1 Zr3 C34 133.2(2)
O3 Zr1 Zr3 C34 -58.4(2)
O1 Zr1 Zr3 C34 -158.42(19)
O31 Zr1 Zr3 C34 118.0(2)
O21 Zr1 Zr3 C34 39.7(2)
C11 Zr1 Zr3 C34 -35.7(2)
C15 Zr1 Zr3 C34 -72.0(2)
C12 Zr1 Zr3 C34 -6.1(2)
C13 Zr1 Zr3 C34 -35.2(8)
C14 Zr1 Zr3 C34 -98.4(3)
Zr2 Zr1 Zr3 C34 172.08(18)
O7 Zr1 Zr3 C35 158.5(2)
O3 Zr1 Zr3 C35 -33.0(2)
O1 Zr1 Zr3 C35 -133.06(19)
O31 Zr1 Zr3 C35 143.41(19)
O21 Zr1 Zr3 C35 65.10(19)
C11 Zr1 Zr3 C35 -10.3(2)
C15 Zr1 Zr3 C35 -46.6(2)
C12 Zr1 Zr3 C35 19.3(2)
C13 Zr1 Zr3 C35 -9.9(8)
C14 Zr1 Zr3 C35 -73.0(2)
Zr2 Zr1 Zr3 C35 -162.55(17)
O7 Zr1 Zr3 C33 -150.4(7)
O3 Zr1 Zr3 C33 18.1(7)
O1 Zr1 Zr3 C33 -82.0(7)
O31 Zr1 Zr3 C33 -165.5(7)
O21 Zr1 Zr3 C33 116.2(7)
C11 Zr1 Zr3 C33 40.7(7)
C15 Zr1 Zr3 C33 4.4(7)
C12 Zr1 Zr3 C33 70.3(7)
C13 Zr1 Zr3 C33 41.2(10)
C14 Zr1 Zr3 C33 -21.9(7)
Zr2 Zr1 Zr3 C33 -111.5(7)
O7 Zr1 Zr3 C32 -135.7(2)
O3 Zr1 Zr3 C32 32.7(2)
O1 Zr1 Zr3 C32 -67.3(2)
O31 Zr1 Zr3 C32 -150.9(2)
O21 Zr1 Zr3 C32 130.8(2)
C11 Zr1 Zr3 C32 55.4(2)
C15 Zr1 Zr3 C32 19.1(2)
C12 Zr1 Zr3 C32 85.0(3)
C13 Zr1 Zr3 C32 55.9(8)
C14 Zr1 Zr3 C32 -7.3(3)
Zr2 Zr1 Zr3 C32 -96.84(18)
O7 Zr1 Zr3 C31 -165.78(19)
O3 Zr1 Zr3 C31 2.7(2)
O1 Zr1 Zr3 C31 -97.39(16)
O31 Zr1 Zr3 C31 179.08(17)
O21 Zr1 Zr3 C31 100.77(17)
C11 Zr1 Zr3 C31 25.3(2)
C15 Zr1 Zr3 C31 -11.0(2)
C12 Zr1 Zr3 C31 55.0(2)
C13 Zr1 Zr3 C31 25.8(8)
C14 Zr1 Zr3 C31 -37.3(2)
Zr2 Zr1 Zr3 C31 -126.88(14)
O7 Zr1 Zr3 Zr2 -38.90(12)
O3 Zr1 Zr3 Zr2 129.54(16)
O1 Zr1 Zr3 Zr2 29.49(7)
O31 Zr1 Zr3 Zr2 -54.04(10)
O21 Zr1 Zr3 Zr2 -132.35(9)
C11 Zr1 Zr3 Zr2 152.23(14)
C15 Zr1 Zr3 Zr2 115.93(13)
C12 Zr1 Zr3 Zr2 -178.16(18)
C13 Zr1 Zr3 Zr2 152.7(8)
C14 Zr1 Zr3 Zr2 89.55(19)
O4 Zr4 Zr5 O8 -68.04(16)
O5 Zr4 Zr5 O8 -167.2(2)
O41 Zr4 Zr5 O8 91.72(14)
O51 Zr4 Zr5 O8 14.74(14)
C43 Zr4 Zr5 O8 129.6(2)
C44 Zr4 Zr5 O8 153.97(19)
C42 Zr4 Zr5 O8 -134.9(5)
C41 Zr4 Zr5 O8 -137.0(2)
C45 Zr4 Zr5 O8 -170.06(17)
Zr6 Zr4 Zr5 O8 -39.38(12)
O8 Zr4 Zr5 O6 69.79(13)
O4 Zr4 Zr5 O6 1.75(12)
O5 Zr4 Zr5 O6 -97.46(18)
O41 Zr4 Zr5 O6 161.51(11)
O51 Zr4 Zr5 O6 84.53(11)
C43 Zr4 Zr5 O6 -160.6(2)
C44 Zr4 Zr5 O6 -136.24(17)
C42 Zr4 Zr5 O6 -65.1(5)
C41 Zr4 Zr5 O6 -67.24(18)
C45 Zr4 Zr5 O6 -100.27(15)
Zr6 Zr4 Zr5 O6 30.41(7)
O8 Zr4 Zr5 O5 167.2(2)
O4 Zr4 Zr5 O5 99.21(16)
O41 Zr4 Zr5 O5 -101.03(19)
O51 Zr4 Zr5 O5 -178.01(19)
C43 Zr4 Zr5 O5 -63.1(3)
C44 Zr4 Zr5 O5 -38.8(2)
C42 Zr4 Zr5 O5 32.4(5)
C41 Zr4 Zr5 O5 30.2(2)
C45 Zr4 Zr5 O5 -2.8(2)
Zr6 Zr4 Zr5 O5 127.87(17)
O8 Zr4 Zr5 O61 -13.75(15)
O4 Zr4 Zr5 O61 -81.80(14)
O5 Zr4 Zr5 O61 179.00(19)
O41 Zr4 Zr5 O61 77.97(13)
O51 Zr4 Zr5 O61 0.98(13)
C43 Zr4 Zr5 O61 115.9(2)
C44 Zr4 Zr5 O61 140.21(18)
C42 Zr4 Zr5 O61 -148.6(5)
C41 Zr4 Zr5 O61 -150.79(19)
C45 Zr4 Zr5 O61 176.19(15)
Zr6 Zr4 Zr5 O61 -53.14(9)
O8 Zr4 Zr5 O42 -93.75(15)
O4 Zr4 Zr5 O42 -161.80(13)
O5 Zr4 Zr5 O42 99.00(19)
O41 Zr4 Zr5 O42 -2.03(12)
O51 Zr4 Zr5 O42 -79.02(12)
C43 Zr4 Zr5 O42 35.9(2)
C44 Zr4 Zr5 O42 60.21(17)
C42 Zr4 Zr5 O42 131.4(5)
C41 Zr4 Zr5 O42 129.21(19)
C45 Zr4 Zr5 O42 96.19(15)
Zr6 Zr4 Zr5 O42 -133.14(9)
O8 Zr4 Zr5 C55 -165.05(18)
O4 Zr4 Zr5 C55 126.91(16)
O5 Zr4 Zr5 C55 27.7(2)
O41 Zr4 Zr5 C55 -73.33(16)
O51 Zr4 Zr5 C55 -150.31(16)
C43 Zr4 Zr5 C55 -35.4(2)
C44 Zr4 Zr5 C55 -11.1(2)
C42 Zr4 Zr5 C55 60.1(5)
C41 Zr4 Zr5 C55 57.9(2)
C45 Zr4 Zr5 C55 24.89(19)
Zr6 Zr4 Zr5 C55 155.57(14)
O8 Zr4 Zr5 C54 157.24(18)
O4 Zr4 Zr5 C54 89.20(17)
O5 Zr4 Zr5 C54 -10.0(2)
O41 Zr4 Zr5 C54 -111.04(16)
O51 Zr4 Zr5 C54 171.98(17)
C43 Zr4 Zr5 C54 -73.1(2)
C44 Zr4 Zr5 C54 -48.8(2)
C42 Zr4 Zr5 C54 22.4(5)
C41 Zr4 Zr5 C54 20.2(2)
C45 Zr4 Zr5 C54 -12.81(19)
Zr6 Zr4 Zr5 C54 117.86(14)
O8 Zr4 Zr5 C51 -136.3(2)
O4 Zr4 Zr5 C51 155.6(2)
O5 Zr4 Zr5 C51 56.4(2)
O41 Zr4 Zr5 C51 -44.6(2)
O51 Zr4 Zr5 C51 -121.6(2)
C43 Zr4 Zr5 C51 -6.7(3)
C44 Zr4 Zr5 C51 17.6(2)
C42 Zr4 Zr5 C51 88.8(5)
C41 Zr4 Zr5 C51 86.6(2)
C45 Zr4 Zr5 C51 53.6(2)
Zr6 Zr4 Zr5 C51 -175.70(18)
O8 Zr4 Zr5 C53 128.2(2)
O4 Zr4 Zr5 C53 60.2(2)
O5 Zr4 Zr5 C53 -39.0(2)
O41 Zr4 Zr5 C53 -140.08(19)
O51 Zr4 Zr5 C53 142.94(19)
C43 Zr4 Zr5 C53 -102.2(3)
C44 Zr4 Zr5 C53 -77.8(2)
C42 Zr4 Zr5 C53 -6.7(5)
C41 Zr4 Zr5 C53 -8.8(2)
C45 Zr4 Zr5 C53 -41.9(2)
Zr6 Zr4 Zr5 C53 88.82(17)
O8 Zr4 Zr5 Zr6 39.38(12)
O4 Zr4 Zr5 Zr6 -28.66(10)
O5 Zr4 Zr5 Zr6 -127.87(17)
O41 Zr4 Zr5 Zr6 131.10(9)
O51 Zr4 Zr5 Zr6 54.12(9)
C43 Zr4 Zr5 Zr6 169.0(2)
C44 Zr4 Zr5 Zr6 -166.65(15)
C42 Zr4 Zr5 Zr6 -95.5(5)
C41 Zr4 Zr5 Zr6 -97.65(16)
C45 Zr4 Zr5 Zr6 -130.68(13)
O6 Zr5 Zr6 O8 -164.52(15)
O5 Zr5 Zr6 O8 -68.31(15)
O61 Zr5 Zr6 O8 92.56(14)
O42 Zr5 Zr6 O8 12.85(15)
C55 Zr5 Zr6 O8 -132.1(3)
C54 Zr5 Zr6 O8 -144.7(2)
C51 Zr5 Zr6 O8 134.1(3)
C52 Zr5 Zr6 O8 148.09(18)
C53 Zr5 Zr6 O8 -178.19(17)
Zr4 Zr5 Zr6 O8 -39.38(11)
O8 Zr5 Zr6 O4 68.06(15)
O6 Zr5 Zr6 O4 -96.46(14)
O5 Zr5 Zr6 O4 -0.25(17)
O61 Zr5 Zr6 O4 160.63(14)
O42 Zr5 Zr6 O4 80.92(14)
C55 Zr5 Zr6 O4 -64.0(4)
C54 Zr5 Zr6 O4 -76.6(2)
C51 Zr5 Zr6 O4 -157.8(3)
C52 Zr5 Zr6 O4 -143.84(18)
C53 Zr5 Zr6 O4 -110.13(16)
Zr4 Zr5 Zr6 O4 28.69(10)
O8 Zr5 Zr6 O6 164.52(15)
O5 Zr5 Zr6 O6 96.21(14)
O61 Zr5 Zr6 O6 -102.91(14)
O42 Zr5 Zr6 O6 177.37(14)
C55 Zr5 Zr6 O6 32.5(3)
C54 Zr5 Zr6 O6 19.8(2)
C51 Zr5 Zr6 O6 -61.4(3)
C52 Zr5 Zr6 O6 -47.38(18)
C53 Zr5 Zr6 O6 -13.67(16)
Zr4 Zr5 Zr6 O6 125.15(10)
O8 Zr5 Zr6 O52 -13.77(14)
O6 Zr5 Zr6 O52 -178.29(14)
O5 Zr5 Zr6 O52 -82.08(14)
O61 Zr5 Zr6 O52 78.80(13)
O42 Zr5 Zr6 O52 -0.92(17)
C55 Zr5 Zr6 O52 -145.8(3)
C54 Zr5 Zr6 O52 -158.4(2)
C51 Zr5 Zr6 O52 120.4(3)
C52 Zr5 Zr6 O52 134.33(18)
C53 Zr5 Zr6 O52 168.04(16)
Zr4 Zr5 Zr6 O52 -53.14(10)
O8 Zr5 Zr6 O62 -91.85(14)
O6 Zr5 Zr6 O62 103.62(13)
O5 Zr5 Zr6 O62 -160.16(13)
O61 Zr5 Zr6 O62 0.71(14)
O42 Zr5 Zr6 O62 -79.00(13)
C55 Zr5 Zr6 O62 136.1(3)
C54 Zr5 Zr6 O62 123.5(2)
C51 Zr5 Zr6 O62 42.3(3)
C52 Zr5 Zr6 O62 56.24(17)
C53 Zr5 Zr6 O62 89.95(15)
Zr4 Zr5 Zr6 O62 -131.23(8)
O8 Zr5 Zr6 C65 131.0(3)
O6 Zr5 Zr6 C65 -33.6(3)
O5 Zr5 Zr6 C65 62.6(3)
O61 Zr5 Zr6 C65 -136.5(3)
O42 Zr5 Zr6 C65 143.8(3)
C55 Zr5 Zr6 C65 -1.1(5)
C54 Zr5 Zr6 C65 -13.7(3)
C51 Zr5 Zr6 C65 -94.9(4)
C52 Zr5 Zr6 C65 -81.0(3)
C53 Zr5 Zr6 C65 -47.2(3)
Zr4 Zr5 Zr6 C65 91.6(3)
O8 Zr5 Zr6 C61 -135.2(3)
O6 Zr5 Zr6 C61 60.3(3)
O5 Zr5 Zr6 C61 156.5(3)
O61 Zr5 Zr6 C61 -42.6(3)
O42 Zr5 Zr6 C61 -122.4(3)
C55 Zr5 Zr6 C61 92.7(5)
C54 Zr5 Zr6 C61 80.1(4)
C51 Zr5 Zr6 C61 -1.1(5)
C52 Zr5 Zr6 C61 12.9(4)
C53 Zr5 Zr6 C61 46.6(4)
Zr4 Zr5 Zr6 C61 -174.6(3)
O8 Zr5 Zr6 C62 -146.04(19)
O6 Zr5 Zr6 C62 49.44(19)
O5 Zr5 Zr6 C62 145.65(18)
O61 Zr5 Zr6 C62 -53.47(18)
O42 Zr5 Zr6 C62 -133.18(19)
C55 Zr5 Zr6 C62 81.9(4)
C54 Zr5 Zr6 C62 69.3(2)
C51 Zr5 Zr6 C62 -11.9(3)
C52 Zr5 Zr6 C62 2.1(3)
C53 Zr5 Zr6 C62 35.8(2)
Zr4 Zr5 Zr6 C62 174.59(16)
O8 Zr5 Zr6 C64 146.5(2)
O6 Zr5 Zr6 C64 -18.06(19)
O5 Zr5 Zr6 C64 78.16(19)
O61 Zr5 Zr6 C64 -120.97(19)
O42 Zr5 Zr6 C64 159.32(19)
C55 Zr5 Zr6 C64 14.4(4)
C54 Zr5 Zr6 C64 1.8(3)
C51 Zr5 Zr6 C64 -79.4(3)
C52 Zr5 Zr6 C64 -65.4(2)
C53 Zr5 Zr6 C64 -31.7(2)
Zr4 Zr5 Zr6 C64 107.09(17)
O8 Zr5 Zr6 C63 -179.29(18)
O6 Zr5 Zr6 C63 16.19(18)
O5 Zr5 Zr6 C63 112.40(18)
O61 Zr5 Zr6 C63 -86.72(17)
O42 Zr5 Zr6 C63 -166.44(18)
C55 Zr5 Zr6 C63 48.7(4)
C54 Zr5 Zr6 C63 36.0(2)
C51 Zr5 Zr6 C63 -45.2(3)
C52 Zr5 Zr6 C63 -31.2(2)
C53 Zr5 Zr6 C63 2.5(2)
Zr4 Zr5 Zr6 C63 141.34(15)
O8 Zr5 Zr6 Zr4 39.38(11)
O6 Zr5 Zr6 Zr4 -125.15(10)
O5 Zr5 Zr6 Zr4 -28.93(10)
O61 Zr5 Zr6 Zr4 131.94(9)
O42 Zr5 Zr6 Zr4 52.23(10)
C55 Zr5 Zr6 Zr4 -92.7(3)
C54 Zr5 Zr6 Zr4 -105.30(18)
C51 Zr5 Zr6 Zr4 173.5(3)
C52 Zr5 Zr6 Zr4 -172.53(15)
C53 Zr5 Zr6 Zr4 -138.81(13)
O4 Zr4 Zr6 O8 167.5(2)
O5 Zr4 Zr6 O8 68.26(15)
O41 Zr4 Zr6 O8 -14.53(14)
O51 Zr4 Zr6 O8 -91.13(14)
C43 Zr4 Zr6 O8 -131.1(2)
C44 Zr4 Zr6 O8 150.0(6)
C42 Zr4 Zr6 O8 -156.40(18)
C41 Zr4 Zr6 O8 167.25(17)
C45 Zr4 Zr6 O8 136.8(2)
Zr5 Zr4 Zr6 O8 39.21(11)
O8 Zr4 Zr6 O4 -167.5(2)
O5 Zr4 Zr6 O4 -99.23(16)
O41 Zr4 Zr6 O4 177.97(19)
O51 Zr4 Zr6 O4 101.38(19)
C43 Zr4 Zr6 O4 61.4(2)
C44 Zr4 Zr6 O4 -17.4(6)
C42 Zr4 Zr6 O4 36.1(2)
C41 Zr4 Zr6 O4 -0.2(2)
C45 Zr4 Zr6 O4 -30.6(2)
Zr5 Zr4 Zr6 O4 -128.29(17)
O8 Zr4 Zr6 O6 -69.54(13)
O4 Zr4 Zr6 O6 97.95(18)
O5 Zr4 Zr6 O6 -1.28(12)
O41 Zr4 Zr6 O6 -84.07(11)
O51 Zr4 Zr6 O6 -160.67(11)
C43 Zr4 Zr6 O6 159.35(19)
C44 Zr4 Zr6 O6 80.5(6)
C42 Zr4 Zr6 O6 134.06(15)
C41 Zr4 Zr6 O6 97.71(14)
C45 Zr4 Zr6 O6 67.31(18)
Zr5 Zr4 Zr6 O6 -30.33(7)
O8 Zr4 Zr6 O52 93.02(14)
O4 Zr4 Zr6 O52 -99.49(19)
O5 Zr4 Zr6 O52 161.28(13)
O41 Zr4 Zr6 O52 78.49(13)
O51 Zr4 Zr6 O52 1.90(12)
C43 Zr4 Zr6 O52 -38.09(19)
C44 Zr4 Zr6 O52 -116.9(6)
C42 Zr4 Zr6 O52 -63.37(16)
C41 Zr4 Zr6 O52 -99.73(15)
C45 Zr4 Zr6 O52 -130.13(18)
Zr5 Zr4 Zr6 O52 132.23(9)
O8 Zr4 Zr6 O62 14.49(14)
O4 Zr4 Zr6 O62 -178.02(19)
O5 Zr4 Zr6 O62 82.75(13)
O41 Zr4 Zr6 O62 -0.05(12)
O51 Zr4 Zr6 O62 -76.64(12)
C43 Zr4 Zr6 O62 -116.6(2)
C44 Zr4 Zr6 O62 164.5(6)
C42 Zr4 Zr6 O62 -141.91(16)
C41 Zr4 Zr6 O62 -178.26(15)
C45 Zr4 Zr6 O62 151.33(18)
Zr5 Zr4 Zr6 O62 53.69(9)
O8 Zr4 Zr6 C65 167.89(18)
O4 Zr4 Zr6 C65 -24.6(2)
O5 Zr4 Zr6 C65 -123.85(17)
O41 Zr4 Zr6 C65 153.35(17)
O51 Zr4 Zr6 C65 76.76(17)
C43 Zr4 Zr6 C65 36.8(2)
C44 Zr4 Zr6 C65 -42.1(6)
C42 Zr4 Zr6 C65 11.5(2)
C41 Zr4 Zr6 C65 -24.86(19)
C45 Zr4 Zr6 C65 -55.3(2)
Zr5 Zr4 Zr6 C65 -152.91(14)
O8 Zr4 Zr6 C61 137.8(2)
O4 Zr4 Zr6 C61 -54.7(2)
O5 Zr4 Zr6 C61 -153.9(2)
O41 Zr4 Zr6 C61 123.3(2)
O51 Zr4 Zr6 C61 46.7(2)
C43 Zr4 Zr6 C61 6.7(3)
C44 Zr4 Zr6 C61 -72.1(6)
C42 Zr4 Zr6 C61 -18.6(2)
C41 Zr4 Zr6 C61 -54.9(2)
C45 Zr4 Zr6 C61 -85.3(2)
Zr5 Zr4 Zr6 C61 177.04(18)
O8 Zr4 Zr6 C64 -155.73(19)
O4 Zr4 Zr6 C64 11.8(2)
O5 Zr4 Zr6 C64 -87.47(18)
O41 Zr4 Zr6 C64 -170.27(17)
O51 Zr4 Zr6 C64 113.14(17)
C43 Zr4 Zr6 C64 73.2(2)
C44 Zr4 Zr6 C64 -5.7(6)
C42 Zr4 Zr6 C64 47.9(2)
C41 Zr4 Zr6 C64 11.52(19)
C45 Zr4 Zr6 C64 -18.9(2)
Zr5 Zr4 Zr6 C64 -116.53(15)
O8 Zr4 Zr6 C63 -127.6(2)
O4 Zr4 Zr6 C63 39.9(3)
O5 Zr4 Zr6 C63 -59.4(2)
O41 Zr4 Zr6 C63 -142.2(2)
O51 Zr4 Zr6 C63 141.2(2)
C43 Zr4 Zr6 C63 101.3(3)
C44 Zr4 Zr6 C63 22.4(6)
C42 Zr4 Zr6 C63 76.0(2)
C41 Zr4 Zr6 C63 39.6(2)
C45 Zr4 Zr6 C63 9.2(2)
Zr5 Zr4 Zr6 C63 -88.42(19)
O8 Zr4 Zr6 Zr5 -39.21(11)
O4 Zr4 Zr6 Zr5 128.29(17)
O5 Zr4 Zr6 Zr5 29.05(10)
O41 Zr4 Zr6 Zr5 -53.74(9)
O51 Zr4 Zr6 Zr5 -130.33(9)
C43 Zr4 Zr6 Zr5 -170.32(18)
C44 Zr4 Zr6 Zr5 110.8(6)
C42 Zr4 Zr6 Zr5 164.40(14)
C41 Zr4 Zr6 Zr5 128.05(12)
C45 Zr4 Zr6 Zr5 97.64(16)
O7 Zr1 O1 Zr2 -8.53(10)
O3 Zr1 O1 Zr2 -80.30(13)
O31 Zr1 O1 Zr2 71.74(12)
O21 Zr1 O1 Zr2 -0.1(3)
C11 Zr1 O1 Zr2 -162.79(14)
C15 Zr1 O1 Zr2 -163.23(14)
C12 Zr1 O1 Zr2 158.74(16)
C13 Zr1 O1 Zr2 144.71(15)
C14 Zr1 O1 Zr2 166.80(15)
Zr3 Zr1 O1 Zr2 -43.96(8)
O7 Zr2 O1 Zr1 8.49(10)
O2 Zr2 O1 Zr1 80.75(12)
O32 Zr2 O1 Zr1 -71.67(12)
O11 Zr2 O1 Zr1 0.0(3)
C23 Zr2 O1 Zr1 -149.99(18)
C24 Zr2 O1 Zr1 -145.30(17)
C22 Zr2 O1 Zr1 171.46(19)
C25 Zr2 O1 Zr1 -172.93(19)
C21 Zr2 O1 Zr1 162.37(16)
Zr3 Zr2 O1 Zr1 44.06(8)
O7 Zr3 O2 Zr2 7.54(12)
O3 Zr3 O2 Zr2 78.55(14)
O12 Zr3 O2 Zr2 -73.18(14)
O22 Zr3 O2 Zr2 -7.6(3)
C34 Zr3 O2 Zr2 -150.80(15)
C35 Zr3 O2 Zr2 169.26(17)
C33 Zr3 O2 Zr2 -149.50(17)
C32 Zr3 O2 Zr2 -178.16(19)
C31 Zr3 O2 Zr2 158.43(15)
Zr1 Zr3 O2 Zr2 42.12(11)
O7 Zr2 O2 Zr3 -7.56(12)
O1 Zr2 O2 Zr3 -79.14(14)
O32 Zr2 O2 Zr3 5.4(3)
O11 Zr2 O2 Zr3 74.47(14)
C23 Zr2 O2 Zr3 147.48(16)
C24 Zr2 O2 Zr3 -176.5(2)
C22 Zr2 O2 Zr3 153.53(18)
C25 Zr2 O2 Zr3 -157.19(15)
C21 Zr2 O2 Zr3 -175.7(2)
Zr1 Zr2 O2 Zr3 -41.99(11)
O7 Zr3 O3 Zr1 -7.13(13)
O2 Zr3 O3 Zr1 -78.93(14)
O12 Zr3 O3 Zr1 9.1(3)
O22 Zr3 O3 Zr1 73.68(15)
C34 Zr3 O3 Zr1 147.94(15)
C35 Zr3 O3 Zr1 151.87(19)
C33 Zr3 O3 Zr1 -175.18(19)
C32 Zr3 O3 Zr1 -157.79(17)
C31 Zr3 O3 Zr1 -177.58(19)
Zr2 Zr3 O3 Zr1 -42.14(12)
O7 Zr1 O3 Zr3 7.19(13)
O1 Zr1 O3 Zr3 79.19(15)
O31 Zr1 O3 Zr3 -6.9(4)
O21 Zr1 O3 Zr3 -75.17(15)
C11 Zr1 O3 Zr3 -159.70(18)
C15 Zr1 O3 Zr3 168.04(18)
C12 Zr1 O3 Zr3 -146.62(15)
C13 Zr1 O3 Zr3 -174.5(2)
C14 Zr1 O3 Zr3 156.33(15)
Zr2 Zr1 O3 Zr3 41.92(12)
O8 Zr6 O4 Zr4 -7.77(13)
O6 Zr6 O4 Zr4 -80.73(15)
O52 Zr6 O4 Zr4 73.84(15)
O62 Zr6 O4 Zr4 3.9(4)
C65 Zr6 O4 Zr4 158.18(19)
C61 Zr6 O4 Zr4 145.58(15)
C62 Zr6 O4 Zr4 174.53(18)
C64 Zr6 O4 Zr4 -169.74(19)
C63 Zr6 O4 Zr4 -156.54(15)
Zr5 Zr6 O4 Zr4 -43.02(13)
O8 Zr4 O4 Zr6 7.75(13)
O5 Zr4 O4 Zr6 80.19(15)
O41 Zr4 O4 Zr6 -4.0(4)
O51 Zr4 O4 Zr6 -72.13(16)
C43 Zr4 O4 Zr6 -146.75(14)
C44 Zr4 O4 Zr6 175.32(17)
C42 Zr4 O4 Zr6 -149.48(18)
C41 Zr4 O4 Zr6 179.78(19)
C45 Zr4 O4 Zr6 159.02(16)
Zr5 Zr4 O4 Zr6 42.87(13)
O8 Zr4 O5 Zr5 -7.86(13)
O4 Zr4 O5 Zr5 -80.20(16)
O41 Zr4 O5 Zr5 72.53(16)
O51 Zr4 O5 Zr5 3.9(4)
C43 Zr4 O5 Zr5 149.26(14)
C44 Zr4 O5 Zr5 148.56(18)
C42 Zr4 O5 Zr5 -170.59(16)
C41 Zr4 O5 Zr5 -158.54(17)
C45 Zr4 O5 Zr5 177.43(19)
Zr6 Zr4 O5 Zr5 -43.18(13)
O8 Zr5 O5 Zr4 7.90(13)
O6 Zr5 O5 Zr4 81.09(15)
O61 Zr5 O5 Zr4 -2.0(4)
O42 Zr5 O5 Zr4 -74.08(15)
C55 Zr5 O5 Zr4 -155.82(18)
C54 Zr5 O5 Zr4 171.14(19)
C51 Zr5 O5 Zr4 -146.39(15)
C52 Zr5 O5 Zr4 -178.52(17)
C53 Zr5 O5 Zr4 155.98(15)
Zr6 Zr5 O5 Zr4 43.27(13)
O8 Zr5 O6 Zr6 -9.56(10)
O5 Zr5 O6 Zr6 -82.62(12)
O61 Zr5 O6 Zr6 71.02(12)
O42 Zr5 O6 Zr6 -5.5(3)
C55 Zr5 O6 Zr6 -166.56(15)
C54 Zr5 O6 Zr6 -164.17(17)
C51 Zr5 O6 Zr6 154.06(15)
C52 Zr5 O6 Zr6 143.06(14)
C53 Zr5 O6 Zr6 166.99(15)
Zr4 Zr5 O6 Zr6 -45.30(8)
O8 Zr6 O6 Zr5 9.56(10)
O4 Zr6 O6 Zr5 82.57(12)
O52 Zr6 O6 Zr5 3.5(3)
O62 Zr6 O6 Zr5 -70.46(11)
C65 Zr6 O6 Zr5 164.92(15)
C61 Zr6 O6 Zr5 -156.93(17)
C62 Zr6 O6 Zr5 -142.67(14)
C64 Zr6 O6 Zr5 165.42(15)
C63 Zr6 O6 Zr5 -164.72(17)
Zr4 Zr6 O6 Zr5 45.38(8)
O3 Zr1 O7 Zr2 106.46(14)
O1 Zr1 O7 Zr2 8.82(10)
O31 Zr1 O7 Zr2 -80.21(13)
O21 Zr1 O7 Zr2 -167.46(14)
C11 Zr1 O7 Zr2 135.5(3)
C15 Zr1 O7 Zr2 66.4(3)
C12 Zr1 O7 Zr2 -147.5(3)
C13 Zr1 O7 Zr2 -70.9(4)
C14 Zr1 O7 Zr2 -0.4(3)
Zr3 Zr1 O7 Zr2 113.69(16)
O3 Zr1 O7 Zr3 -7.23(13)
O1 Zr1 O7 Zr3 -104.86(12)
O31 Zr1 O7 Zr3 166.10(14)
O21 Zr1 O7 Zr3 78.85(14)
C11 Zr1 O7 Zr3 21.8(3)
C15 Zr1 O7 Zr3 -47.3(3)
C12 Zr1 O7 Zr3 98.8(3)
C13 Zr1 O7 Zr3 175.5(3)
C14 Zr1 O7 Zr3 -114.1(3)
Zr2 Zr1 O7 Zr3 -113.69(16)
O2 Zr2 O7 Zr1 -106.59(14)
O1 Zr2 O7 Zr1 -8.81(10)
O32 Zr2 O7 Zr1 79.47(12)
O11 Zr2 O7 Zr1 167.34(14)
C23 Zr2 O7 Zr1 128.9(4)
C24 Zr2 O7 Zr1 56.7(4)
C22 Zr2 O7 Zr1 -155.8(4)
C25 Zr2 O7 Zr1 -11.7(4)
C21 Zr2 O7 Zr1 -80.3(4)
Zr3 Zr2 O7 Zr1 -114.21(16)
O2 Zr2 O7 Zr3 7.62(12)
O1 Zr2 O7 Zr3 105.40(12)
O32 Zr2 O7 Zr3 -166.32(14)
O11 Zr2 O7 Zr3 -78.45(14)
C23 Zr2 O7 Zr3 -116.9(4)
C24 Zr2 O7 Zr3 170.9(3)
C22 Zr2 O7 Zr3 -41.6(4)
C25 Zr2 O7 Zr3 102.5(4)
C21 Zr2 O7 Zr3 33.9(4)
Zr1 Zr2 O7 Zr3 114.21(16)
O3 Zr3 O7 Zr1 7.27(13)
O2 Zr3 O7 Zr1 107.00(13)
O12 Zr3 O7 Zr1 -165.01(14)
O22 Zr3 O7 Zr1 -79.99(13)
C34 Zr3 O7 Zr1 -117.1(3)
C35 Zr3 O7 Zr1 -42.0(4)
C33 Zr3 O7 Zr1 167.1(3)
C32 Zr3 O7 Zr1 95.2(4)
C31 Zr3 O7 Zr1 26.8(4)
Zr2 Zr3 O7 Zr1 114.66(14)
O3 Zr3 O7 Zr2 -107.39(14)
O2 Zr3 O7 Zr2 -7.66(12)
O12 Zr3 O7 Zr2 80.32(14)
O22 Zr3 O7 Zr2 165.35(14)
C34 Zr3 O7 Zr2 128.3(3)
C35 Zr3 O7 Zr2 -156.7(3)
C33 Zr3 O7 Zr2 52.5(4)
C32 Zr3 O7 Zr2 -19.4(4)
C31 Zr3 O7 Zr2 -87.8(4)
Zr1 Zr3 O7 Zr2 -114.66(14)
O6 Zr5 O8 Zr6 9.86(10)
O5 Zr5 O8 Zr6 105.27(14)
O61 Zr5 O8 Zr6 -79.21(12)
O42 Zr5 O8 Zr6 -168.38(13)
C55 Zr5 O8 Zr6 143.4(3)
C54 Zr5 O8 Zr6 70.0(3)
C51 Zr5 O8 Zr6 -139.0(3)
C52 Zr5 O8 Zr6 -64.9(3)
C53 Zr5 O8 Zr6 3.3(3)
Zr4 Zr5 O8 Zr6 113.34(15)
O6 Zr5 O8 Zr4 -103.49(12)
O5 Zr5 O8 Zr4 -8.07(13)
O61 Zr5 O8 Zr4 167.45(14)
O42 Zr5 O8 Zr4 78.28(13)
C55 Zr5 O8 Zr4 30.0(4)
C54 Zr5 O8 Zr4 -43.3(3)
C51 Zr5 O8 Zr4 107.6(3)
C52 Zr5 O8 Zr4 -178.2(3)
C53 Zr5 O8 Zr4 -110.1(3)
Zr6 Zr5 O8 Zr4 -113.34(15)
O4 Zr6 O8 Zr5 -105.64(14)
O6 Zr6 O8 Zr5 -9.84(10)
O52 Zr6 O8 Zr5 167.50(13)
O62 Zr6 O8 Zr5 79.75(12)
C65 Zr6 O8 Zr5 -137.7(3)
C61 Zr6 O8 Zr5 145.7(3)
C62 Zr6 O8 Zr5 70.8(3)
C64 Zr6 O8 Zr5 -66.7(3)
C63 Zr6 O8 Zr5 1.3(3)
Zr4 Zr6 O8 Zr5 -113.54(15)
O4 Zr6 O8 Zr4 7.90(13)
O6 Zr6 O8 Zr4 103.70(11)
O52 Zr6 O8 Zr4 -78.96(13)
O62 Zr6 O8 Zr4 -166.71(13)
C65 Zr6 O8 Zr4 -24.2(4)
C61 Zr6 O8 Zr4 -100.8(3)
C62 Zr6 O8 Zr4 -175.7(3)
C64 Zr6 O8 Zr4 46.9(3)
C63 Zr6 O8 Zr4 114.8(3)
Zr5 Zr6 O8 Zr4 113.54(15)
O4 Zr4 O8 Zr5 105.52(14)
O5 Zr4 O8 Zr5 8.10(13)
O41 Zr4 O8 Zr5 -79.94(13)
O51 Zr4 O8 Zr5 -166.36(13)
C43 Zr4 O8 Zr5 -127.8(3)
C44 Zr4 O8 Zr5 -53.5(3)
C42 Zr4 O8 Zr5 159.8(3)
C41 Zr4 O8 Zr5 89.4(3)
C45 Zr4 O8 Zr5 19.2(3)
Zr6 Zr4 O8 Zr5 113.42(14)
O4 Zr4 O8 Zr6 -7.90(13)
O5 Zr4 O8 Zr6 -105.31(14)
O41 Zr4 O8 Zr6 166.64(13)
O51 Zr4 O8 Zr6 80.23(12)
C43 Zr4 O8 Zr6 118.8(3)
C44 Zr4 O8 Zr6 -166.9(3)
C42 Zr4 O8 Zr6 46.3(3)
C41 Zr4 O8 Zr6 -24.0(3)
C45 Zr4 O8 Zr6 -94.2(3)
Zr5 Zr4 O8 Zr6 -113.42(14)
O7 Zr2 O11 C1 30.1(4)
O2 Zr2 O11 C1 -44.5(4)
O1 Zr2 O11 C1 38.3(5)
O32 Zr2 O11 C1 109.8(4)
C23 Zr2 O11 C1 -166.3(4)
C24 Zr2 O11 C1 -178.4(4)
C22 Zr2 O11 C1 -134.8(4)
C25 Zr2 O11 C1 -150.5(4)
C21 Zr2 O11 C1 -123.2(4)
Zr3 Zr2 O11 C1 -7.4(4)
Zr1 Zr2 O11 C1 38.3(4)
O7 Zr3 O12 C1 -35.8(4)
O3 Zr3 O12 C1 -51.6(5)
O2 Zr3 O12 C1 38.7(4)
O22 Zr3 O12 C1 -116.4(4)
C34 Zr3 O12 C1 163.5(4)
C35 Zr3 O12 C1 169.9(4)
C33 Zr3 O12 C1 131.7(4)
C32 Zr3 O12 C1 115.3(4)
C31 Zr3 O12 C1 136.8(4)
Zr2 Zr3 O12 C1 1.7(4)
Zr1 Zr3 O12 C1 -45.6(4)
O7 Zr1 O21 C2 -31.6(4)
O3 Zr1 O21 C2 42.3(4)
O1 Zr1 O21 C2 -39.8(6)
O31 Zr1 O21 C2 -111.8(4)
C11 Zr1 O21 C2 125.3(4)
C15 Zr1 O21 C2 121.4(4)
C12 Zr1 O21 C2 157.0(4)
C13 Zr1 O21 C2 175.5(4)
C14 Zr1 O21 C2 156.4(4)
Zr3 Zr1 O21 C2 5.6(4)
Zr2 Zr1 O21 C2 -39.9(4)
O7 Zr3 O22 C2 35.9(4)
O3 Zr3 O22 C2 -37.8(4)
O2 Zr3 O22 C2 50.7(5)
O12 Zr3 O22 C2 116.7(5)
C34 Zr3 O22 C2 -159.8(4)
C35 Zr3 O22 C2 -126.8(4)
C33 Zr3 O22 C2 -170.1(4)
C32 Zr3 O22 C2 -141.1(4)
C31 Zr3 O22 C2 -114.8(4)
Zr2 Zr3 O22 C2 45.6(4)
Zr1 Zr3 O22 C2 -1.1(4)
O7 Zr1 O31 C3 31.7(4)
O3 Zr1 O31 C3 45.4(5)
O1 Zr1 O31 C3 -42.2(4)
O21 Zr1 O31 C3 113.2(4)
C11 Zr1 O31 C3 -166.9(4)
C15 Zr1 O31 C3 -128.5(4)
C12 Zr1 O31 C3 -171.5(4)
C13 Zr1 O31 C3 -143.9(4)
C14 Zr1 O31 C3 -119.1(4)
Zr3 Zr1 O31 C3 40.8(4)
Zr2 Zr1 O31 C3 -5.3(4)
O7 Zr2 O32 C3 -30.1(3)
O2 Zr2 O32 C3 -42.7(5)
O1 Zr2 O32 C3 43.5(3)
O11 Zr2 O32 C3 -111.3(4)
C23 Zr2 O32 C3 169.8(4)
C24 Zr2 O32 C3 138.7(4)
C22 Zr2 O32 C3 172.5(4)
C25 Zr2 O32 C3 120.3(4)
C21 Zr2 O32 C3 138.5(4)
Zr3 Zr2 O32 C3 -39.2(4)
Zr1 Zr2 O32 C3 6.7(3)
O8 Zr4 O41 C4 35.2(4)
O4 Zr4 O41 C4 46.7(5)
O5 Zr4 O41 C4 -39.2(4)
O51 Zr4 O41 C4 115.0(4)
C43 Zr4 O41 C4 -165.0(4)
C44 Zr4 O41 C4 -132.8(4)
C42 Zr4 O41 C4 -171.4(4)
C41 Zr4 O41 C4 -138.1(4)
C45 Zr4 O41 C4 -116.2(4)
Zr6 Zr4 O41 C4 44.0(4)
Zr5 Zr4 O41 C4 -2.0(4)
O8 Zr5 O42 C4 -29.2(4)
O6 Zr5 O42 C4 -33.2(6)
O5 Zr5 O42 C4 45.4(4)
O61 Zr5 O42 C4 -109.5(4)
C55 Zr5 O42 C4 130.8(4)
C54 Zr5 O42 C4 123.5(4)
C51 Zr5 O42 C4 163.4(4)
C52 Zr5 O42 C4 179.1(4)
C53 Zr5 O42 C4 156.2(4)
Zr6 Zr5 O42 C4 -37.0(4)
Zr4 Zr5 O42 C4 8.0(4)
O8 Zr4 O51 C5 -34.1(4)
O4 Zr4 O51 C5 40.3(4)
O5 Zr4 O51 C5 -45.6(5)
O41 Zr4 O51 C5 -114.4(4)
C43 Zr4 O51 C5 162.9(4)
C44 Zr4 O51 C5 172.4(4)
C42 Zr4 O51 C5 130.1(4)
C41 Zr4 O51 C5 116.3(4)
C45 Zr4 O51 C5 142.5(4)
Zr6 Zr4 O51 C5 3.4(4)
Zr5 Zr4 O51 C5 -43.0(4)
O8 Zr6 O52 C5 28.6(4)
O4 Zr6 O52 C5 -46.0(4)
O6 Zr6 O52 C5 34.5(5)
O62 Zr6 O52 C5 108.6(4)
C65 Zr6 O52 C5 -129.5(4)
C61 Zr6 O52 C5 -161.0(4)
C62 Zr6 O52 C5 -179.5(4)
C64 Zr6 O52 C5 -125.4(4)
C63 Zr6 O52 C5 -160.2(4)
Zr5 Zr6 O52 C5 36.9(4)
Zr4 Zr6 O52 C5 -8.8(4)
O8 Zr5 O61 C6 29.2(4)
O6 Zr5 O61 C6 -45.3(4)
O5 Zr5 O61 C6 38.8(6)
O42 Zr5 O61 C6 110.1(4)
C55 Zr5 O61 C6 -171.3(4)
C54 Zr5 O61 C6 -132.9(4)
C51 Zr5 O61 C6 -172.9(4)
C52 Zr5 O61 C6 -143.8(4)
C53 Zr5 O61 C6 -120.5(4)
Zr6 Zr5 O61 C6 -8.2(4)
Zr4 Zr5 O61 C6 37.5(4)
O8 Zr6 O62 C6 -31.2(3)
O4 Zr6 O62 C6 -42.6(5)
O6 Zr6 O62 C6 43.0(3)
O52 Zr6 O62 C6 -112.2(4)
C65 Zr6 O62 C6 167.6(3)
C61 Zr6 O62 C6 172.3(4)
C62 Zr6 O62 C6 144.5(4)
C64 Zr6 O62 C6 129.8(4)
C63 Zr6 O62 C6 119.3(4)
Zr5 Zr6 O62 C6 6.2(3)
Zr4 Zr6 O62 C6 -40.0(4)
O111 Zr7 O71 C7 -14.5(6)
O91 Zr7 O71 C7 -170.8(6)
O81 Zr7 O71 C7 -96.6(7)
O101 Zr7 O71 C7 -92.1(6)
C71 Zr7 O71 C7 108.4(6)
C72 Zr7 O71 C7 114.9(6)
C75 Zr7 O71 C7 76.3(6)
C73 Zr7 O71 C7 81.3(6)
C74 Zr7 O71 C7 59.8(6)
O111 Zr7 O81 C8 148.3(7)
O91 Zr7 O81 C8 -56.0(6)
O71 Zr7 O81 C8 -129.9(6)
O101 Zr7 O81 C8 -134.4(6)
C71 Zr7 O81 C8 21.1(7)
C72 Zr7 O81 C8 21.5(6)
C75 Zr7 O81 C8 58.8(7)
C73 Zr7 O81 C8 51.7(6)
C74 Zr7 O81 C8 73.2(6)
O111 Zr7 O91 C9 78.2(7)
O81 Zr7 O91 C9 -3.1(6)
O71 Zr7 O91 C9 153.1(6)
O101 Zr7 O91 C9 73.8(6)
C71 Zr7 O91 C9 -124.4(6)
C72 Zr7 O91 C9 -91.6(6)
C75 Zr7 O91 C9 -132.9(6)
C73 Zr7 O91 C9 -77.7(6)
C74 Zr7 O91 C9 -102.4(6)
O111 Zr7 O101 C10 -131.8(4)
O91 Zr7 O101 C10 46.3(4)
O81 Zr7 O101 C10 136.2(4)
O71 Zr7 O101 C10 -41.9(4)
C71 Zr7 O101 C10 5.6(6)
C72 Zr7 O101 C10 77.2(5)
C75 Zr7 O101 C10 -67.2(5)
C73 Zr7 O101 C10 149.0(4)
C74 Zr7 O101 C10 -140.0(4)
O91 Zr7 O111 C110 131.6(6)
O81 Zr7 O111 C110 -147.5(7)
O71 Zr7 O111 C110 57.1(6)
O101 Zr7 O111 C110 136.0(6)
C71 Zr7 O111 C110 -21.8(7)
C72 Zr7 O111 C110 -60.8(7)
C75 Zr7 O111 C110 -19.6(6)
C73 Zr7 O111 C110 -71.6(6)
C74 Zr7 O111 C110 -47.9(6)
Zr3 O12 C1 O11 -8.0(7)
Zr2 O11 C1 O12 11.9(7)
Zr3 O22 C2 O21 5.9(8)
Zr1 O21 C2 O22 -8.9(8)
Zr2 O32 C3 O31 -13.9(6)
Zr1 O31 C3 O32 12.9(6)
Zr5 O42 C4 O41 -12.8(7)
Zr4 O41 C4 O42 8.8(7)
Zr4 O51 C5 O52 -11.3(7)
Zr6 O52 C5 O51 15.0(7)
Zr6 O62 C6 O61 -15.2(6)
Zr5 O61 C6 O62 16.6(7)
Zr7 O71 C7 O72 167.8(4)
Zr7 O81 C8 O82 -176.9(4)
Zr7 O91 C9 O92 -162.3(4)
Zr7 O101 C10 O102 179.0(4)
Zr7 O111 C110 O112 171.9(4)
O7 Zr1 C11 C15 -116.9(4)
O3 Zr1 C11 C15 -88.9(3)
O1 Zr1 C11 C15 -0.8(3)
O31 Zr1 C11 C15 105.7(3)
O21 Zr1 C11 C15 -173.3(3)
C12 Zr1 C11 C15 114.3(4)
C13 Zr1 C11 C15 77.7(3)
C14 Zr1 C11 C15 37.5(3)
Zr3 Zr1 C11 C15 -102.4(3)
Zr2 Zr1 C11 C15 -26.7(5)
O7 Zr1 C11 C12 128.8(3)
O3 Zr1 C11 C12 156.8(3)
O1 Zr1 C11 C12 -115.1(3)
O31 Zr1 C11 C12 -8.5(4)
O21 Zr1 C11 C12 72.4(3)
C15 Zr1 C11 C12 -114.3(4)
C13 Zr1 C11 C12 -36.6(3)
C14 Zr1 C11 C12 -76.8(3)
Zr3 Zr1 C11 C12 143.3(3)
Zr2 Zr1 C11 C12 -141.0(3)
C15 C11 C12 C13 0.2(5)
Zr1 C11 C12 C13 67.3(3)
C15 C11 C12 Zr1 -67.2(3)
O7 Zr1 C12 C13 123.2(4)
O3 Zr1 C12 C13 -139.6(3)
O1 Zr1 C12 C13 -27.1(4)
O31 Zr1 C12 C13 58.0(3)
O21 Zr1 C12 C13 143.5(3)
C11 Zr1 C12 C13 -114.8(4)
C15 Zr1 C12 C13 -77.6(3)
C14 Zr1 C12 C13 -37.0(3)
Zr3 Zr1 C12 C13 -170.5(3)
Zr2 Zr1 C12 C13 14.2(6)
O7 Zr1 C12 C11 -122.1(4)
O3 Zr1 C12 C11 -24.9(3)
O1 Zr1 C12 C11 87.6(3)
O31 Zr1 C12 C11 172.8(3)
O21 Zr1 C12 C11 -101.7(3)
C15 Zr1 C12 C11 37.2(3)
C13 Zr1 C12 C11 114.8(4)
C14 Zr1 C12 C11 77.7(3)
Zr3 Zr1 C12 C11 -55.7(3)
Zr2 Zr1 C12 C11 129.0(3)
C11 C12 C13 C14 0.5(6)
Zr1 C12 C13 C14 67.0(4)
C11 C12 C13 Zr1 -66.5(3)
O7 Zr1 C13 C12 -127.7(4)
O3 Zr1 C13 C12 55.9(4)
O1 Zr1 C13 C12 159.0(3)
O31 Zr1 C13 C12 -118.1(3)
O21 Zr1 C13 C12 -35.9(3)
C11 Zr1 C13 C12 37.4(3)
C15 Zr1 C13 C12 77.8(3)
C14 Zr1 C13 C12 114.7(5)
Zr3 Zr1 C13 C12 36.9(10)
Zr2 Zr1 C13 C12 -173.9(2)
O7 Zr1 C13 C14 117.6(4)
O3 Zr1 C13 C14 -58.8(4)
O1 Zr1 C13 C14 44.3(3)
O31 Zr1 C13 C14 127.2(3)
O21 Zr1 C13 C14 -150.6(3)
C11 Zr1 C13 C14 -77.3(3)
C15 Zr1 C13 C14 -36.9(3)
C12 Zr1 C13 C14 -114.7(5)
Zr3 Zr1 C13 C14 -77.8(9)
Zr2 Zr1 C13 C14 71.4(3)
C12 C13 C14 C15 -0.9(6)
Zr1 C13 C14 C15 65.6(3)
C12 C13 C14 Zr1 -66.5(4)
O7 Zr1 C14 C13 -126.1(3)
O3 Zr1 C14 C13 137.7(3)
O1 Zr1 C14 C13 -135.2(3)
O31 Zr1 C14 C13 -50.1(3)
O21 Zr1 C14 C13 37.6(4)
C11 Zr1 C14 C13 77.8(3)
C15 Zr1 C14 C13 115.3(4)
C12 Zr1 C14 C13 36.9(3)
Zr3 Zr1 C14 C13 162.5(3)
Zr2 Zr1 C14 C13 -126.4(3)
O7 Zr1 C14 C15 118.5(3)
O3 Zr1 C14 C15 22.4(3)
O1 Zr1 C14 C15 109.4(3)
O31 Zr1 C14 C15 -165.4(3)
O21 Zr1 C14 C15 -77.7(3)
C11 Zr1 C14 C15 -37.5(3)
C12 Zr1 C14 C15 -78.4(3)
C13 Zr1 C14 C15 -115.3(4)
Zr3 Zr1 C14 C15 47.1(4)
Zr2 Zr1 C14 C15 118.3(3)
C12 C11 C15 C14 -0.7(5)
Zr1 C11 C15 C14 -67.9(3)
C12 C11 C15 Zr1 67.2(3)
C13 C14 C15 C11 1.0(5)
Zr1 C14 C15 C11 67.2(3)
C13 C14 C15 Zr1 -66.1(3)
O7 Zr1 C15 C11 125.2(3)
O3 Zr1 C15 C11 86.9(3)
O1 Zr1 C15 C11 179.3(3)
O31 Zr1 C15 C11 -96.0(3)
O21 Zr1 C15 C11 7.4(3)
C12 Zr1 C15 C11 -37.4(3)
C13 Zr1 C15 C11 -77.3(3)
C14 Zr1 C15 C11 -113.8(4)
Zr3 Zr1 C15 C11 95.1(3)
Zr2 Zr1 C15 C11 166.8(2)
O7 Zr1 C15 C14 -121.0(3)
O3 Zr1 C15 C14 -159.3(3)
O1 Zr1 C15 C14 -66.9(3)
O31 Zr1 C15 C14 17.8(3)
O21 Zr1 C15 C14 121.2(3)
C11 Zr1 C15 C14 113.8(4)
C12 Zr1 C15 C14 76.4(3)
C13 Zr1 C15 C14 36.5(3)
Zr3 Zr1 C15 C14 -151.1(2)
Zr2 Zr1 C15 C14 -79.4(3)
O7 Zr2 C21 C25 118.5(4)
O2 Zr2 C21 C25 143.9(4)
O1 Zr2 C21 C25 52.4(4)
O32 Zr2 C21 C25 -36.7(5)
O11 Zr2 C21 C25 -135.8(4)
C23 Zr2 C21 C25 -77.6(4)
C24 Zr2 C21 C25 -36.9(3)
C22 Zr2 C21 C25 -113.7(5)
Zr3 Zr2 C21 C25 140.9(3)
Zr1 Zr2 C21 C25 66.9(4)
O7 Zr2 C21 C22 -127.8(4)
O2 Zr2 C21 C22 -102.4(4)
O1 Zr2 C21 C22 166.1(3)
O32 Zr2 C21 C22 77.0(4)
O11 Zr2 C21 C22 -22.1(4)
C23 Zr2 C21 C22 36.1(3)
C24 Zr2 C21 C22 76.8(4)
C25 Zr2 C21 C22 113.7(5)
Zr3 Zr2 C21 C22 -105.4(3)
Zr1 Zr2 C21 C22 -179.4(3)
C25 C21 C22 C23 0.2(6)
Zr2 C21 C22 C23 -66.8(4)
C25 C21 C22 Zr2 67.0(4)
O7 Zr2 C22 C23 -123.0(4)
O2 Zr2 C22 C23 -169.7(4)
O1 Zr2 C22 C23 97.9(4)
O32 Zr2 C22 C23 -5.3(4)
O11 Zr2 C22 C23 -86.0(4)
C24 Zr2 C22 C23 37.6(4)
C25 Zr2 C22 C23 78.3(4)
C21 Zr2 C22 C23 115.3(5)
Zr3 Zr2 C22 C23 -151.1(3)
Zr1 Zr2 C22 C23 116.9(6)
O7 Zr2 C22 C21 121.7(4)
O2 Zr2 C22 C21 75.0(4)
O1 Zr2 C22 C21 -17.4(4)
O32 Zr2 C22 C21 -120.6(4)
O11 Zr2 C22 C21 158.7(4)
C23 Zr2 C22 C21 -115.3(5)
C24 Zr2 C22 C21 -77.7(4)
C25 Zr2 C22 C21 -37.0(3)
Zr3 Zr2 C22 C21 93.6(3)
Zr1 Zr2 C22 C21 1.6(7)
C21 C22 C23 C24 0.2(6)
Zr2 C22 C23 C24 -67.3(4)
C21 C22 C23 Zr2 67.5(4)
O7 Zr2 C23 C22 126.4(4)
O2 Zr2 C23 C22 11.8(4)
O1 Zr2 C23 C22 -105.5(4)
O32 Zr2 C23 C22 175.2(4)
O11 Zr2 C23 C22 87.7(4)
C24 Zr2 C23 C22 -114.4(5)
C25 Zr2 C23 C22 -76.6(4)
C21 Zr2 C23 C22 -36.9(3)
Zr3 Zr2 C23 C22 48.3(4)
Zr1 Zr2 C23 C22 -147.2(3)
O7 Zr2 C23 C24 -119.2(4)
O2 Zr2 C23 C24 126.2(4)
O1 Zr2 C23 C24 8.9(5)
O32 Zr2 C23 C24 -70.4(4)
O11 Zr2 C23 C24 -157.9(4)
C22 Zr2 C23 C24 114.4(5)
C25 Zr2 C23 C24 37.8(4)
C21 Zr2 C23 C24 77.4(4)
Zr3 Zr2 C23 C24 162.7(3)
Zr1 Zr2 C23 C24 -32.8(5)
C22 C23 C24 C25 -0.6(6)
Zr2 C23 C24 C25 -68.5(4)
C22 C23 C24 Zr2 67.9(4)
O7 Zr2 C24 C25 -120.5(4)
O2 Zr2 C24 C25 37.2(5)
O1 Zr2 C24 C25 -59.7(3)
O32 Zr2 C24 C25 -143.7(4)
O11 Zr2 C24 C25 135.8(3)
C23 Zr2 C24 C25 113.0(5)
C22 Zr2 C24 C25 76.5(4)
C21 Zr2 C24 C25 36.1(3)
Zr1 Zr2 C24 C25 -84.3(4)
O7 Zr2 C24 C23 126.5(4)
O2 Zr2 C24 C23 -75.9(5)
O1 Zr2 C24 C23 -172.7(4)
O32 Zr2 C24 C23 103.2(4)
O11 Zr2 C24 C23 22.8(4)
C22 Zr2 C24 C23 -36.5(4)
C25 Zr2 C24 C23 -113.0(5)
C21 Zr2 C24 C23 -76.9(4)
Zr1 Zr2 C24 C23 162.7(3)
C22 C21 C25 C24 -0.6(6)
Zr2 C21 C25 C24 65.9(4)
C22 C21 C25 Zr2 -66.5(4)
C23 C24 C25 C21 0.7(6)
Zr2 C24 C25 C21 -67.0(4)
C23 C24 C25 Zr2 67.7(4)
O7 Zr2 C25 C21 -123.6(4)
O2 Zr2 C25 C21 -37.4(4)
O1 Zr2 C25 C21 -126.4(4)
O32 Zr2 C25 C21 150.7(4)
O11 Zr2 C25 C21 57.6(4)
C23 Zr2 C25 C21 77.4(4)
C24 Zr2 C25 C21 115.4(5)
C22 Zr2 C25 C21 37.8(4)
Zr3 Zr2 C25 C21 -58.7(4)
Zr1 Zr2 C25 C21 -131.2(3)
O7 Zr2 C25 C24 121.0(4)
O2 Zr2 C25 C24 -152.9(3)
O1 Zr2 C25 C24 118.2(4)
O32 Zr2 C25 C24 35.3(4)
O11 Zr2 C25 C24 -57.8(4)
C23 Zr2 C25 C24 -38.0(3)
C22 Zr2 C25 C24 -77.7(4)
C21 Zr2 C25 C24 -115.4(5)
Zr3 Zr2 C25 C24 -174.1(3)
Zr1 Zr2 C25 C24 113.4(3)
O7 Zr3 C31 C35 -122.5(4)
O3 Zr3 C31 C35 -103.5(3)
O2 Zr3 C31 C35 163.8(3)
O12 Zr3 C31 C35 72.4(4)
O22 Zr3 C31 C35 -22.9(3)
C34 Zr3 C31 C35 38.3(3)
C33 Zr3 C31 C35 78.8(3)
C32 Zr3 C31 C35 115.6(5)
Zr2 Zr3 C31 C35 -178.2(2)
Zr1 Zr3 C31 C35 -105.1(3)
O7 Zr3 C31 C32 121.9(4)
O3 Zr3 C31 C32 140.9(4)
O2 Zr3 C31 C32 48.2(4)
O12 Zr3 C31 C32 -43.1(4)
O22 Zr3 C31 C32 -138.4(4)
C34 Zr3 C31 C32 -77.3(4)
C35 Zr3 C31 C32 -115.6(5)
C33 Zr3 C31 C32 -36.8(4)
Zr2 Zr3 C31 C32 66.2(4)
Zr1 Zr3 C31 C32 139.3(3)
C35 C31 C32 C33 0.7(8)
Zr3 C31 C32 C33 66.5(4)
C35 C31 C32 Zr3 -65.7(4)
O7 Zr3 C32 C31 -119.6(4)
O3 Zr3 C32 C31 -39.7(4)
O2 Zr3 C32 C31 -131.2(4)
O12 Zr3 C32 C31 146.7(4)
O22 Zr3 C32 C31 54.3(5)
C34 Zr3 C32 C31 77.7(4)
C35 Zr3 C32 C31 36.5(3)
C33 Zr3 C32 C31 115.1(5)
Zr2 Zr3 C32 C31 -132.5(3)
Zr1 Zr3 C32 C31 -59.3(4)
O7 Zr3 C32 C33 125.3(4)
O3 Zr3 C32 C33 -154.7(3)
O2 Zr3 C32 C33 113.7(3)
O12 Zr3 C32 C33 31.6(3)
O22 Zr3 C32 C33 -60.8(4)
C34 Zr3 C32 C33 -37.4(3)
C35 Zr3 C32 C33 -78.6(3)
C31 Zr3 C32 C33 -115.1(5)
Zr2 Zr3 C32 C33 112.5(3)
Zr1 Zr3 C32 C33 -174.4(2)
C31 C32 C33 C34 -0.4(7)
Zr3 C32 C33 C34 66.6(3)
C31 C32 C33 Zr3 -67.0(5)
O7 Zr3 C33 C32 -120.2(4)
O3 Zr3 C33 C32 33.6(4)
O2 Zr3 C33 C32 -63.7(3)
O12 Zr3 C33 C32 -148.4(3)
O22 Zr3 C33 C32 133.8(3)
C34 Zr3 C33 C32 114.2(4)
C35 Zr3 C33 C32 76.5(4)
C31 Zr3 C33 C32 36.6(3)
Zr2 Zr3 C33 C32 -85.5(3)
Zr1 Zr3 C33 C32 19.2(9)
O7 Zr3 C33 C34 125.6(3)
O3 Zr3 C33 C34 -80.6(4)
O2 Zr3 C33 C34 -177.9(3)
O12 Zr3 C33 C34 97.3(3)
O22 Zr3 C33 C34 19.5(3)
C35 Zr3 C33 C34 -37.7(3)
C32 Zr3 C33 C34 -114.2(4)
C31 Zr3 C33 C34 -77.6(3)
Zr2 Zr3 C33 C34 160.3(2)
Zr1 Zr3 C33 C34 -95.1(7)
C32 C33 C34 C35 -0.1(5)
Zr3 C33 C34 C35 67.3(3)
C32 C33 C34 Zr3 -67.4(4)
O7 Zr3 C34 C33 -124.2(4)
O3 Zr3 C34 C33 121.6(3)
O2 Zr3 C34 C33 2.5(4)
O12 Zr3 C34 C33 -76.7(3)
O22 Zr3 C34 C33 -161.3(3)
C35 Zr3 C34 C33 114.3(4)
C32 Zr3 C34 C33 37.1(3)
C31 Zr3 C34 C33 77.1(3)
Zr2 Zr3 C34 C33 -36.6(4)
Zr1 Zr3 C34 C33 158.0(3)
O7 Zr3 C34 C35 121.6(4)
O3 Zr3 C34 C35 7.3(4)
O2 Zr3 C34 C35 -111.8(3)
O12 Zr3 C34 C35 169.1(3)
O22 Zr3 C34 C35 84.5(3)
C33 Zr3 C34 C35 -114.3(4)
C32 Zr3 C34 C35 -77.2(3)
C31 Zr3 C34 C35 -37.2(3)
Zr2 Zr3 C34 C35 -150.9(3)
Zr1 Zr3 C34 C35 43.8(4)
C32 C31 C35 C34 -0.8(7)
Zr3 C31 C35 C34 -67.0(3)
C32 C31 C35 Zr3 66.2(5)
C33 C34 C35 C31 0.6(5)
Zr3 C34 C35 C31 68.2(4)
C33 C34 C35 Zr3 -67.7(3)
O7 Zr3 C35 C31 119.5(4)
O3 Zr3 C35 C31 73.0(3)
O2 Zr3 C35 C31 -20.8(4)
O12 Zr3 C35 C31 -125.3(3)
O22 Zr3 C35 C31 157.7(3)
C34 Zr3 C35 C31 -113.4(5)
C33 Zr3 C35 C31 -76.4(4)
C32 Zr3 C35 C31 -36.4(3)
Zr2 Zr3 C35 C31 5.1(7)
Zr1 Zr3 C35 C31 92.2(3)
O7 Zr3 C35 C34 -127.1(3)
O3 Zr3 C35 C34 -173.6(3)
O2 Zr3 C35 C34 92.6(3)
O12 Zr3 C35 C34 -11.9(4)
O22 Zr3 C35 C34 -88.9(3)
C33 Zr3 C35 C34 37.0(3)
C32 Zr3 C35 C34 77.0(3)
C31 Zr3 C35 C34 113.4(5)
Zr2 Zr3 C35 C34 118.4(5)
Zr1 Zr3 C35 C34 -154.4(3)
O8 Zr4 C41 C45 -123.4(4)
O4 Zr4 C41 C45 -139.2(4)
O5 Zr4 C41 C45 -48.9(4)
O41 Zr4 C41 C45 43.0(4)
O51 Zr4 C41 C45 139.5(3)
C43 Zr4 C41 C45 76.9(4)
C44 Zr4 C41 C45 36.5(3)
C42 Zr4 C41 C45 113.8(5)
Zr6 Zr4 C41 C45 -139.1(3)
Zr5 Zr4 C41 C45 -67.2(4)
O8 Zr4 C41 C42 122.8(3)
O4 Zr4 C41 C42 107.0(3)
O5 Zr4 C41 C42 -162.7(3)
O41 Zr4 C41 C42 -70.8(3)
O51 Zr4 C41 C42 25.7(3)
C43 Zr4 C41 C42 -36.9(3)
C44 Zr4 C41 C42 -77.2(3)
C45 Zr4 C41 C42 -113.8(5)
Zr6 Zr4 C41 C42 107.1(3)
Zr5 Zr4 C41 C42 179.1(2)
C45 C41 C42 C43 -0.3(6)
Zr4 C41 C42 C43 66.6(3)
C45 C41 C42 Zr4 -66.9(5)
O8 Zr4 C42 C43 124.4(3)
O4 Zr4 C42 C43 175.6(3)
O5 Zr4 C42 C43 -92.3(3)
O41 Zr4 C42 C43 12.1(3)
O51 Zr4 C42 C43 90.3(3)
C44 Zr4 C42 C43 -37.4(2)
C41 Zr4 C42 C43 -115.0(4)
C45 Zr4 C42 C43 -77.6(3)
Zr6 Zr4 C42 C43 154.5(2)
Zr5 Zr4 C42 C43 -117.9(5)
O8 Zr4 C42 C41 -120.6(3)
O4 Zr4 C42 C41 -69.4(3)
O5 Zr4 C42 C41 22.6(4)
O41 Zr4 C42 C41 127.0(3)
O51 Zr4 C42 C41 -154.7(3)
C43 Zr4 C42 C41 115.0(4)
C44 Zr4 C42 C41 77.6(3)
C45 Zr4 C42 C41 37.4(3)
Zr6 Zr4 C42 C41 -90.5(3)
Zr5 Zr4 C42 C41 -2.9(7)
C41 C42 C43 C44 0.0(5)
Zr4 C42 C43 C44 67.1(3)
C41 C42 C43 Zr4 -67.1(4)
O8 Zr4 C43 C44 124.6(3)
O4 Zr4 C43 C44 -119.1(3)
O5 Zr4 C43 C44 -1.3(3)
O41 Zr4 C43 C44 77.2(3)
O51 Zr4 C43 C44 163.1(3)
C42 Zr4 C43 C44 -114.0(3)
C41 Zr4 C43 C44 -76.9(3)
C45 Zr4 C43 C44 -36.7(3)
Zr6 Zr4 C43 C44 -157.7(2)
Zr5 Zr4 C43 C44 40.2(4)
O8 Zr4 C43 C42 -121.4(3)
O4 Zr4 C43 C42 -5.1(3)
O5 Zr4 C43 C42 112.7(3)
O41 Zr4 C43 C42 -168.8(3)
O51 Zr4 C43 C42 -82.9(3)
C44 Zr4 C43 C42 114.0(3)
C41 Zr4 C43 C42 37.1(3)
C45 Zr4 C43 C42 77.3(3)
Zr6 Zr4 C43 C42 -43.7(3)
Zr5 Zr4 C43 C42 154.2(2)
C42 C43 C44 C45 0.4(5)
Zr4 C43 C44 C45 67.5(4)
C42 C43 C44 Zr4 -67.1(3)
O8 Zr4 C44 C45 121.6(3)
O4 Zr4 C44 C45 -31.3(4)
O5 Zr4 C44 C45 63.9(3)
O41 Zr4 C44 C45 148.4(3)
O51 Zr4 C44 C45 -132.8(3)
C43 Zr4 C44 C45 -115.1(4)
C42 Zr4 C44 C45 -77.5(3)
C41 Zr4 C44 C45 -36.8(3)
Zr6 Zr4 C44 C45 -17.3(8)
Zr5 Zr4 C44 C45 86.5(3)
O8 Zr4 C44 C43 -123.3(3)
O4 Zr4 C44 C43 83.8(3)
O5 Zr4 C44 C43 178.9(3)
O41 Zr4 C44 C43 -96.6(3)
O51 Zr4 C44 C43 -17.7(3)
C42 Zr4 C44 C43 37.6(2)
C41 Zr4 C44 C43 78.3(3)
C45 Zr4 C44 C43 115.1(4)
Zr6 Zr4 C44 C43 97.8(6)
Zr5 Zr4 C44 C43 -158.5(2)
C43 C44 C45 C41 -0.6(7)
Zr4 C44 C45 C41 66.2(5)
C43 C44 C45 Zr4 -66.7(3)
C42 C41 C45 C44 0.5(8)
Zr4 C41 C45 C44 -65.7(4)
C42 C41 C45 Zr4 66.2(4)
O8 Zr4 C45 C44 -124.7(3)
O4 Zr4 C45 C44 156.3(3)
O5 Zr4 C45 C44 -113.8(3)
O41 Zr4 C45 C44 -31.6(3)
O51 Zr4 C45 C44 62.4(4)
C43 Zr4 C45 C44 37.0(3)
C42 Zr4 C45 C44 77.7(3)
C41 Zr4 C45 C44 115.4(5)
Zr6 Zr4 C45 C44 174.9(2)
Zr5 Zr4 C45 C44 -112.0(3)
O8 Zr4 C45 C41 119.9(3)
O4 Zr4 C45 C41 40.9(4)
O5 Zr4 C45 C41 130.8(4)
O41 Zr4 C45 C41 -147.0(3)
O51 Zr4 C45 C41 -53.1(4)
C43 Zr4 C45 C41 -78.4(4)
C44 Zr4 C45 C41 -115.4(5)
C42 Zr4 C45 C41 -37.8(3)
Zr6 Zr4 C45 C41 59.5(4)
Zr5 Zr4 C45 C41 132.5(3)
O8 Zr5 C51 C52 120.3(3)
O6 Zr5 C51 C52 -21.1(4)
O5 Zr5 C51 C52 -133.3(3)
O61 Zr5 C51 C52 61.8(3)
O42 Zr5 C51 C52 150.1(3)
C55 Zr5 C51 C52 -115.5(4)
C54 Zr5 C51 C52 -77.1(3)
C53 Zr5 C51 C52 -36.8(3)
Zr6 Zr5 C51 C52 21.8(5)
Zr4 Zr5 C51 C52 -167.6(2)
O8 Zr5 C51 C55 -124.2(3)
O6 Zr5 C51 C55 94.4(3)
O5 Zr5 C51 C55 -17.8(3)
O61 Zr5 C51 C55 177.3(3)
O42 Zr5 C51 C55 -94.4(3)
C54 Zr5 C51 C55 38.4(3)
C52 Zr5 C51 C55 115.5(4)
C53 Zr5 C51 C55 78.7(3)
Zr6 Zr5 C51 C55 137.2(3)
Zr4 Zr5 C51 C55 -52.2(4)
C55 C51 C52 C53 0.8(5)
Zr5 C51 C52 C53 66.7(3)
C55 C51 C52 Zr5 -65.9(3)
O8 Zr5 C52 C51 -127.6(3)
O6 Zr5 C52 C51 163.3(3)
O5 Zr5 C52 C51 65.6(4)
O61 Zr5 C52 C51 -112.8(3)
O42 Zr5 C52 C51 -30.1(3)
C55 Zr5 C52 C51 36.9(3)
C54 Zr5 C52 C51 78.4(3)
C53 Zr5 C52 C51 115.4(4)
Zr6 Zr5 C52 C51 -169.5(2)
O8 Zr5 C52 C53 117.1(3)
O6 Zr5 C52 C53 47.9(3)
O5 Zr5 C52 C53 -49.8(4)
O61 Zr5 C52 C53 131.8(3)
O42 Zr5 C52 C53 -145.5(3)
C55 Zr5 C52 C53 -78.4(3)
C54 Zr5 C52 C53 -37.0(3)
C51 Zr5 C52 C53 -115.4(4)
Zr6 Zr5 C52 C53 75.1(3)
C51 C52 C53 C54 -0.6(6)
Zr5 C52 C53 C54 65.5(3)
C51 C52 C53 Zr5 -66.1(3)
O8 Zr5 C53 C54 121.1(3)
O6 Zr5 C53 C54 114.6(3)
O5 Zr5 C53 C54 29.2(3)
O61 Zr5 C53 C54 -160.5(3)
O42 Zr5 C53 C54 -69.6(3)
C55 Zr5 C53 C54 -37.8(3)
C51 Zr5 C53 C54 -78.3(3)
C52 Zr5 C53 C54 -114.9(4)
Zr6 Zr5 C53 C54 123.2(3)
Zr4 Zr5 C53 C54 53.4(3)
O8 Zr5 C53 C52 -124.0(3)
O6 Zr5 C53 C52 -130.5(3)
O5 Zr5 C53 C52 144.1(3)
O61 Zr5 C53 C52 -45.6(3)
O42 Zr5 C53 C52 45.3(4)
C55 Zr5 C53 C52 77.1(3)
C54 Zr5 C53 C52 114.9(4)
C51 Zr5 C53 C52 36.6(3)
Zr6 Zr5 C53 C52 -121.9(3)
Zr4 Zr5 C53 C52 168.3(2)
C52 C53 C54 C55 0.2(6)
Zr5 C53 C54 C55 66.1(3)
C52 C53 C54 Zr5 -66.0(3)
O8 Zr5 C54 C53 -118.3(3)
O6 Zr5 C54 C53 -61.8(3)
O5 Zr5 C54 C53 -152.4(3)
O61 Zr5 C54 C53 23.9(3)
O42 Zr5 C54 C53 128.0(3)
C55 Zr5 C54 C53 114.6(5)
C51 Zr5 C54 C53 77.0(3)
C52 Zr5 C54 C53 36.9(3)
Zr6 Zr5 C54 C53 -73.8(3)
Zr4 Zr5 C54 C53 -146.2(2)
O8 Zr5 C54 C55 127.2(3)
O6 Zr5 C54 C55 -176.3(3)
O5 Zr5 C54 C55 93.1(3)
O61 Zr5 C54 C55 -90.6(4)
O42 Zr5 C54 C55 13.5(4)
C51 Zr5 C54 C55 -37.6(3)
C52 Zr5 C54 C55 -77.6(3)
C53 Zr5 C54 C55 -114.6(5)
Zr6 Zr5 C54 C55 171.6(3)
Zr4 Zr5 C54 C55 99.2(3)
C52 C51 C55 C54 -0.6(5)
Zr5 C51 C55 C54 -67.5(3)
C52 C51 C55 Zr5 66.8(3)
C53 C54 C55 C51 0.3(5)
Zr5 C54 C55 C51 67.7(3)
C53 C54 C55 Zr5 -67.5(3)
O8 Zr5 C55 C51 127.3(3)
O6 Zr5 C55 C51 -108.9(3)
O5 Zr5 C55 C51 163.9(3)
O61 Zr5 C55 C51 -3.1(3)
O42 Zr5 C55 C51 79.2(3)
C54 Zr5 C55 C51 -113.3(5)
C52 Zr5 C55 C51 -36.4(3)
C53 Zr5 C55 C51 -76.5(3)
Zr6 Zr5 C55 C51 -132.1(3)
Zr4 Zr5 C55 C51 147.3(2)
O8 Zr5 C55 C54 -119.4(4)
O6 Zr5 C55 C54 4.4(4)
O5 Zr5 C55 C54 -82.8(3)
O61 Zr5 C55 C54 110.2(3)
O42 Zr5 C55 C54 -167.5(3)
C51 Zr5 C55 C54 113.3(5)
C52 Zr5 C55 C54 76.9(3)
C53 Zr5 C55 C54 36.8(3)
Zr6 Zr5 C55 C54 -18.8(6)
Zr4 Zr5 C55 C54 -99.4(3)
O8 Zr6 C61 C62 -121.8(3)
O4 Zr6 C61 C62 138.5(3)
O6 Zr6 C61 C62 27.3(4)
O52 Zr6 C61 C62 -144.0(3)
O62 Zr6 C61 C62 -57.9(3)
C65 Zr6 C61 C62 114.4(4)
C64 Zr6 C61 C62 77.4(3)
C63 Zr6 C61 C62 36.8(3)
Zr5 Zr6 C61 C62 -16.2(5)
Zr4 Zr6 C61 C62 171.1(2)
O8 Zr6 C61 C65 123.8(4)
O4 Zr6 C61 C65 24.1(3)
O6 Zr6 C61 C65 -87.1(3)
O52 Zr6 C61 C65 101.6(3)
O62 Zr6 C61 C65 -172.3(3)
C62 Zr6 C61 C65 -114.4(4)
C64 Zr6 C61 C65 -37.0(3)
C63 Zr6 C61 C65 -77.6(3)
Zr5 Zr6 C61 C65 -130.6(3)
Zr4 Zr6 C61 C65 56.7(3)
C65 C61 C62 C63 -0.1(5)
Zr6 C61 C62 C63 -66.8(3)
C65 C61 C62 Zr6 66.8(3)
O8 Zr6 C62 C61 126.9(3)
O4 Zr6 C62 C61 -57.8(4)
O6 Zr6 C62 C61 -158.8(3)
O52 Zr6 C62 C61 35.5(3)
O62 Zr6 C62 C61 117.7(3)
C65 Zr6 C62 C61 -37.3(3)
C64 Zr6 C62 C61 -77.6(3)
C63 Zr6 C62 C61 -115.3(4)
Zr5 Zr6 C62 C61 172.9(2)
O8 Zr6 C62 C63 -117.7(3)
O4 Zr6 C62 C63 57.5(4)
O6 Zr6 C62 C63 -43.5(3)
O52 Zr6 C62 C63 150.8(3)
O62 Zr6 C62 C63 -126.9(3)
C65 Zr6 C62 C63 78.0(3)
C61 Zr6 C62 C63 115.3(4)
C64 Zr6 C62 C63 37.8(3)
Zr5 Zr6 C62 C63 -71.8(3)
C61 C62 C63 C64 -0.3(5)
Zr6 C62 C63 C64 -66.9(3)
C61 C62 C63 Zr6 66.6(3)
O8 Zr6 C63 C62 124.8(3)
O4 Zr6 C63 C62 -138.7(3)
O6 Zr6 C63 C62 135.8(3)
O52 Zr6 C63 C62 -37.7(4)
O62 Zr6 C63 C62 50.0(3)
C65 Zr6 C63 C62 -77.0(3)
C61 Zr6 C63 C62 -36.6(3)
C64 Zr6 C63 C62 -113.6(4)
Zr5 Zr6 C63 C62 125.7(3)
Zr4 Zr6 C63 C62 -163.8(2)
O8 Zr6 C63 C64 -121.6(3)
O4 Zr6 C63 C64 -25.2(3)
O6 Zr6 C63 C64 -110.6(3)
O52 Zr6 C63 C64 75.9(4)
O62 Zr6 C63 C64 163.6(3)
C65 Zr6 C63 C64 36.6(3)
C61 Zr6 C63 C64 76.9(3)
C62 Zr6 C63 C64 113.6(4)
Zr5 Zr6 C63 C64 -120.8(3)
Zr4 Zr6 C63 C64 -50.2(4)
C62 C63 C64 C65 0.5(6)
Zr6 C63 C64 C65 -66.2(4)
C62 C63 C64 Zr6 66.7(3)
O8 Zr6 C64 C65 -125.6(3)
O4 Zr6 C64 C65 -88.1(3)
O6 Zr6 C64 C65 -179.2(3)
O52 Zr6 C64 C65 -7.8(4)
O62 Zr6 C64 C65 95.3(3)
C61 Zr6 C64 C65 37.3(3)
C62 Zr6 C64 C65 77.6(3)
C63 Zr6 C64 C65 115.3(5)
Zr5 Zr6 C64 C65 -168.2(3)
Zr4 Zr6 C64 C65 -95.3(3)
O8 Zr6 C64 C63 119.1(3)
O4 Zr6 C64 C63 156.6(3)
O6 Zr6 C64 C63 65.5(3)
O52 Zr6 C64 C63 -123.1(3)
O62 Zr6 C64 C63 -19.9(4)
C65 Zr6 C64 C63 -115.3(5)
C61 Zr6 C64 C63 -78.0(3)
C62 Zr6 C64 C63 -37.6(3)
Zr5 Zr6 C64 C63 76.5(3)
Zr4 Zr6 C64 C63 149.4(3)
C63 C64 C65 C61 -0.6(6)
Zr6 C64 C65 C61 -67.0(3)
C63 C64 C65 Zr6 66.4(3)
C62 C61 C65 C64 0.4(5)
Zr6 C61 C65 C64 67.3(3)
C62 C61 C65 Zr6 -66.9(3)
O8 Zr6 C65 C64 118.8(4)
O4 Zr6 C65 C64 87.8(3)
O6 Zr6 C65 C64 0.9(4)
O52 Zr6 C65 C64 172.9(3)
O62 Zr6 C65 C64 -105.5(3)
C61 Zr6 C65 C64 -114.5(5)
C62 Zr6 C65 C64 -77.4(4)
C63 Zr6 C65 C64 -37.0(3)
Zr5 Zr6 C65 C64 24.3(5)
Zr4 Zr6 C65 C64 102.7(3)
O8 Zr6 C65 C61 -126.7(3)
O4 Zr6 C65 C61 -157.7(3)
O6 Zr6 C65 C61 115.5(3)
O52 Zr6 C65 C61 -72.6(3)
O62 Zr6 C65 C61 9.0(3)
C62 Zr6 C65 C61 37.1(3)
C64 Zr6 C65 C61 114.5(5)
C63 Zr6 C65 C61 77.6(3)
Zr5 Zr6 C65 C61 138.8(3)
Zr4 Zr6 C65 C61 -142.8(3)
O111 Zr7 C71 C75 4.2(3)
O91 Zr7 C71 C75 -164.9(3)
O81 Zr7 C71 C75 114.2(3)
O71 Zr7 C71 C75 -77.7(3)
O101 Zr7 C71 C75 -124.5(4)
C72 Zr7 C71 C75 113.5(3)
C73 Zr7 C71 C75 75.9(3)
C74 Zr7 C71 C75 36.4(3)
O111 Zr7 C71 C72 -109.3(3)
O91 Zr7 C71 C72 81.6(3)
O81 Zr7 C71 C72 0.7(3)
O71 Zr7 C71 C72 168.8(3)
O101 Zr7 C71 C72 122.0(4)
C75 Zr7 C71 C72 -113.5(3)
C73 Zr7 C71 C72 -37.6(3)
C74 Zr7 C71 C72 -77.1(3)
C75 C71 C72 C73 0.2(4)
Zr7 C71 C72 C73 69.3(4)
C75 C71 C72 Zr7 -69.1(3)
O111 Zr7 C72 C71 93.3(3)
O91 Zr7 C72 C71 -91.9(3)
O81 Zr7 C72 C71 -179.4(3)
O71 Zr7 C72 C71 -12.1(3)
O101 Zr7 C72 C71 -122.9(3)
C75 Zr7 C72 C71 37.6(3)
C73 Zr7 C72 C71 113.9(4)
C74 Zr7 C72 C71 77.6(3)
O111 Zr7 C72 C73 -20.5(3)
O91 Zr7 C72 C73 154.2(3)
O81 Zr7 C72 C73 66.7(3)
O71 Zr7 C72 C73 -126.0(3)
O101 Zr7 C72 C73 123.2(3)
C71 Zr7 C72 C73 -113.9(4)
C75 Zr7 C72 C73 -76.3(3)
C74 Zr7 C72 C73 -36.3(3)
C71 C72 C73 C74 -0.2(7)
Zr7 C72 C73 C74 66.7(5)
C71 C72 C73 Zr7 -67.0(3)
O111 Zr7 C73 C74 48.5(4)
O91 Zr7 C73 C74 -141.4(3)
O81 Zr7 C73 C74 135.9(4)
O71 Zr7 C73 C74 -43.2(4)
O101 Zr7 C73 C74 123.1(4)
C71 Zr7 C73 C74 -77.5(4)
C72 Zr7 C73 C74 -115.1(5)
C75 Zr7 C73 C74 -37.0(3)
O111 Zr7 C73 C72 163.6(3)
O91 Zr7 C73 C72 -26.3(3)
O81 Zr7 C73 C72 -108.9(3)
O71 Zr7 C73 C72 71.9(3)
O101 Zr7 C73 C72 -121.8(3)
C71 Zr7 C73 C72 37.6(3)
C75 Zr7 C73 C72 78.2(3)
C74 Zr7 C73 C72 115.1(5)
C72 C73 C74 C75 0.1(7)
Zr7 C73 C74 C75 64.3(4)
C72 C73 C74 Zr7 -64.2(4)
O111 Zr7 C74 C73 -129.7(4)
O91 Zr7 C74 C73 50.5(4)
O81 Zr7 C74 C73 -43.1(4)
O71 Zr7 C74 C73 146.7(4)
O101 Zr7 C74 C73 -121.4(4)
C71 Zr7 C74 C73 78.1(4)
C72 Zr7 C74 C73 37.3(3)
C75 Zr7 C74 C73 115.0(5)
O111 Zr7 C74 C75 115.3(3)
O91 Zr7 C74 C75 -64.4(3)
O81 Zr7 C74 C75 -158.1(3)
O71 Zr7 C74 C75 31.7(3)
O101 Zr7 C74 C75 123.6(4)
C71 Zr7 C74 C75 -36.9(3)
C72 Zr7 C74 C75 -77.7(3)
C73 Zr7 C74 C75 -115.0(5)
C72 C71 C75 C74 -0.2(4)
Zr7 C71 C75 C74 -68.5(4)
C72 C71 C75 Zr7 68.3(3)
C73 C74 C75 C71 0.0(7)
Zr7 C74 C75 C71 65.6(3)
C73 C74 C75 Zr7 -65.6(5)
O111 Zr7 C75 C71 -176.4(3)
O91 Zr7 C75 C71 16.0(3)
O81 Zr7 C75 C71 -87.5(3)
O71 Zr7 C75 C71 96.2(3)
O101 Zr7 C75 C71 121.7(3)
C72 Zr7 C75 C71 -37.9(3)
C73 Zr7 C75 C71 -78.8(3)
C74 Zr7 C75 C71 -115.4(4)
O111 Zr7 C75 C74 -61.0(3)
O91 Zr7 C75 C74 131.4(3)
O81 Zr7 C75 C74 27.9(4)
O71 Zr7 C75 C74 -148.4(3)
O101 Zr7 C75 C74 -122.9(3)
C71 Zr7 C75 C74 115.4(4)
C72 Zr7 C75 C74 77.5(3)
C73 Zr7 C75 C74 36.6(3)
C004 O001 C001 C002 -20.3(6)
O001 C001 C002 C003 1.0(6)
C001 C002 C003 C004 17.5(6)
C001 O001 C004 C003 32.5(6)
C002 C003 C004 O001 -31.2(6)
C014 O011 C011 C012 28.3(5)
O011 C011 C012 C013 -38.3(5)
C011 C012 C013 C014 33.2(6)
C011 O011 C014 C013 -7.2(6)
C012 C013 C014 O011 -16.8(6)
